data_7720045
loop_
_publ_author_name
'Ye, Xiao-Lin'
'Rezayati, Sobhan'
'Bigdeli, Fahime'
'Yang, Le'
'Liu, Kuan-Guan'
'Wei, Jianyu'
'Morsali, Ali'

_publ_section_title
;
 Developing two high-nuclearity Ag nanoclusters with temperature-sensitive
 fluorescence properties.
;
_journal_issue 10
_journal_name_full 'Dalton transactions (Cambridge, England : 2003)'
_journal_page_first 4298
_journal_page_last 4305
_journal_paper_doi 10.1039/d5dt02009c
_journal_volume 55
_journal_year 2026
_chemical_formula_moiety '2(C156 H115 Ag19 Mo O18 P7), 3(C H4 O), 2(C F3 O3 S)'
_chemical_formula_sum 'C317 H242 Ag38 F6 Mo2 O45 P14 S2'
_chemical_formula_weight 9673.73
_space_group_crystal_system monoclinic
_space_group_IT_number 4
_space_group_name_Hall 'P 2yb'
_space_group_name_H-M_alt 'P 1 21 1'
_atom_sites_solution_hydrogens mixed
_audit_creation_date 2025-11-18
_audit_creation_method
;
Olex2 1.5
(compiled 2022.04.07 svn.rca3783a0 for OlexSys, GUI svn.r6498)
;
_audit_update_record
;
2025-11-21 deposited with the CCDC.	2026-02-09 downloaded from the CCDC.
;
_cell_angle_alpha 90
_cell_angle_beta 107.47(3)
_cell_angle_gamma 90
_cell_formula_units_Z 1
_cell_length_a 16.444(3)
_cell_length_b 19.237(4)
_cell_length_c 25.411(5)
_cell_measurement_reflns_used 9937
_cell_measurement_temperature 100(2)
_cell_measurement_theta_max 27.875
_cell_measurement_theta_min 2.695
_cell_volume 7668(3)
_computing_cell_refinement 'SAINT V8.40B (Bruker, 2016)'
_computing_data_collection 'Bruker D8 Venture diffractometer'
_computing_data_reduction 'SAINT V8.40B (Bruker, 2016)'
_computing_molecular_graphics 'Olex2 1.5 (Dolomanov et al., 2009)'
_computing_publication_material 'Olex2 1.5 (Dolomanov et al., 2009)'
_computing_structure_refinement 'SHELXL 2018/3 (Sheldrick, 2015)'
_computing_structure_solution 'SHELXT 2014/5 (Sheldrick, 2014)'
_diffrn_ambient_temperature 100(2)
_diffrn_detector_area_resol_mean 7.4
_diffrn_detector_type 'CMOS-PHOTONII area detector'
_diffrn_measured_fraction_theta_full 0.998
_diffrn_measured_fraction_theta_max 0.998
_diffrn_measurement_device 'three-circle diffractometer'
_diffrn_measurement_device_type 'Bruker PHOTON-II area detector'
_diffrn_measurement_method 'phi and omega scans'
_diffrn_radiation_type MoK\a
_diffrn_radiation_wavelength 0.71073
_diffrn_reflns_av_R_equivalents 0.0429
_diffrn_reflns_av_unetI/netI 0.0412
_diffrn_reflns_Laue_measured_fraction_full 0.998
_diffrn_reflns_Laue_measured_fraction_max 0.998
_diffrn_reflns_limit_h_max 21
_diffrn_reflns_limit_h_min -21
_diffrn_reflns_limit_k_max 25
_diffrn_reflns_limit_k_min -25
_diffrn_reflns_limit_l_max 33
_diffrn_reflns_limit_l_min -33
_diffrn_reflns_number 144557
_diffrn_reflns_point_group_measured_fraction_full 0.999
_diffrn_reflns_point_group_measured_fraction_max 0.997
_diffrn_reflns_theta_full 25.242
_diffrn_reflns_theta_max 27.895
_diffrn_reflns_theta_min 2.521
_exptl_absorpt_coefficient_mu 2.599
_exptl_absorpt_correction_T_max 0.7456
_exptl_absorpt_correction_T_min 0.6534
_exptl_absorpt_correction_type multi-scan
_exptl_absorpt_process_details
;
SADABS-2016/2 (Bruker,2016/2) was used for absorption correction.
wR2(int) was 0.0756 before and 0.0654 after correction.
The Ratio of minimum to maximum transmission is 0.8763.
The \l/2 correction factor is Not present.
;
_exptl_crystal_colour colourless
_exptl_crystal_colour_primary colourless
_exptl_crystal_density_diffrn 2.095
_exptl_crystal_density_method 'not measured'
_exptl_crystal_description block
_exptl_crystal_F_000 4670
_exptl_crystal_size_max 0.22
_exptl_crystal_size_mid 0.13
_exptl_crystal_size_min 0.09
_refine_diff_density_max 0.696
_refine_diff_density_min -0.644
_refine_diff_density_rms 0.098
_refine_ls_abs_structure_details
;
 Flack x determined using 14752 quotients [(I+)-(I-)]/[(I+)+(I-)]
 (Parsons, Flack and Wagner, Acta Cryst. B69 (2013) 249-259).
;
_refine_ls_abs_structure_Flack -0.021(7)
_refine_ls_extinction_method none
_refine_ls_goodness_of_fit_ref 1.065
_refine_ls_hydrogen_treatment constr
_refine_ls_matrix_type full
_refine_ls_number_parameters 2016
_refine_ls_number_reflns 36566
_refine_ls_number_restraints 663
_refine_ls_restrained_S_all 1.063
_refine_ls_R_factor_all 0.0344
_refine_ls_R_factor_gt 0.0283
_refine_ls_shift/su_max 0.004
_refine_ls_shift/su_mean 0.000
_refine_ls_structure_factor_coef Fsqd
_refine_ls_weighting_details 'w=1/[\s^2^(Fo^2^)+(0.0067P)^2^+6.3487P] where P=(Fo^2^+2Fc^2^)/3'
_refine_ls_weighting_scheme calc
_refine_ls_wR_factor_gt 0.0466
_refine_ls_wR_factor_ref 0.0488
_reflns_Friedel_coverage 0.942
_reflns_Friedel_fraction_full 0.999
_reflns_Friedel_fraction_max 0.997
_reflns_number_gt 33624
_reflns_number_total 36566
_reflns_threshold_expression 'I > 2\s(I)'
_cod_data_source_file d5dt02009c2.cif
_cod_data_source_block mo_230829b_a
_cod_depositor_comments 'Adding full bibliography for 7720045--7720046.cif.'
_cod_database_code 7720045
_shelx_shelxl_version_number 2018/3
_shelx_space_group_comment
;
The symmetry employed for this shelxl refinement is uniquely defined
by the following loop, which should always be used as a source of
symmetry information in preference to the above space-group names.
They are only intended as comments.
;
_shelx_estimated_absorpt_t_max 0.800
_shelx_estimated_absorpt_t_min 0.599
_exptl_crystal_mounting_method
;
 Crystals were removed from the crystallisation vial and immediately coated
 with PDMS (polydimethylsiloxane/Dimethicone, CAS: 9006-65-9 on a glass slide.
 A suitable single crystal was selected and mounted on a glass fiber using
 vacuum silicone grease as adhesive. The glass fiber with single crystal was
 mounted on copper pin with solid paraffin. Operator: DJ_Tokyo.
;
_olex2_refinement_description
;
1. Fixed Uiso
 At 1.2 times of:
  All C(H) groups
 At 1.5 times of:
  All C(H,H,H) groups, All C(H,H,H,H,H,H) groups, All O(H) groups
2. Restrained distances
 O31A-C3 \\sim O31-C3
 with sigma of 0.01
3. Uiso/Uaniso restraints and constraints
S1 \\sim O21 \\sim O22 \\sim O23 \\sim C1 \\sim F1 \\sim F2 \\sim F3 \\sim O21A
\\sim S1A \\sim O22A \\sim O23A \\sim C1A \\sim F1A \\sim F2A \\sim F3A: within
3A with sigma of 0.01 and sigma for terminal atoms of 0.02 within 3A
O31 \\sim C3 \\sim O31A: within 2A with sigma of 0.01 and sigma for terminal
atoms of 0.02 within 2A
O32 \\sim C4: within 2A with sigma of 0.01 and sigma for terminal atoms of 0.02
within 2A
Ag21 \\sim Ag19 \\sim Ag11 \\sim Ag20: within 2A with sigma of 0.01 and sigma
for terminal atoms of 0.02 within 2A
Uanis(O31) = Uanis(O31A)
4. Same fragment restrains
{S1A, F1A, F2A, F3A, O21A, O22A, O23A, C1A} sigma for 1-2: 0.01, 1-3: 0.01
as in
{S1, F1, F2, F3, O21, O22, O23, C1}
5. Others
 Sof(S1A)=Sof(F1A)=Sof(F2A)=Sof(F3A)=Sof(O21A)=Sof(O22A)=Sof(O23A)=Sof(C1A)=1-
 FVAR(1)
 Sof(S1)=Sof(F1)=Sof(F2)=Sof(F3)=Sof(O21)=Sof(O22)=Sof(O23)=Sof(C1)=FVAR(1)
 Sof(H3BD)=Sof(H3BE)=Sof(H3BF)=Sof(O31A)=Sof(H31A)=1-FVAR(2)
 Sof(O31)=Sof(H31)=Sof(H3AA)=Sof(H3AB)=Sof(H3AC)=FVAR(2)
 Sof(Ag21)=Sof(Ag20)=1-FVAR(3)
 Sof(Ag11)=Sof(Ag19)=FVAR(3)
 Fixed Sof: O32(0.5) H32(0.5) C4(0.5) H4A(0.5) H4B(0.5) H4C(0.5)
6.a Riding coordinates:
 O31(H31), O32(H32), O31A(H31A)
6.b Aromatic/amide H refined with riding coordinates:
 C14(H14), C15(H15), C16(H16), C17(H17), C18(H18), C24(H24), C25(H25),
 C26(H26), C27(H27), C28(H28), C34(H34), C35(H35), C36(H36), C37(H37), C38(H38),
  C44(H44), C45(H45), C46(H46), C47(H47), C48(H48), C54(H54), C55(H55),
 C56(H56), C57(H57), C58(H58), C64(H64), C65(H65), C66(H66), C67(H67), C68(H68),
  C74(H74), C75(H75), C76(H76), C77(H77), C78(H78), C84(H84), C85(H85),
 C86(H86), C87(H87), C88(H88), C94(H94), C95(H95), C96(H96), C97(H97), C98(H98),
  C102(H102), C103(H103), C104(H104), C105(H105), C106(H106), C112(H112),
 C113(H113), C114(H114), C115(H115), C116(H116), C124(H124), C125(H125),
 C126(H126), C127(H127), C128(H128), C132(H132), C133(H133), C134(H134),
 C135(H135), C136(H136), C142(H142), C143(H143), C144(H144), C145(H145),
 C146(H146), C152(H152), C153(H153), C154(H154), C155(H155), C156(H156),
 C162(H162), C163(H163), C164(H164), C165(H165), C166(H166), C172(H172),
 C173(H173), C174(H174), C175(H175), C176(H176), C182(H182), C183(H183),
 C184(H184), C185(H185), C186(H186), C192(H192), C193(H193), C194(H194),
 C195(H195), C196(H196), C202(H202), C203(H203), C204(H204), C205(H205),
 C206(H206), C212(H212), C213(H213), C214(H214), C215(H215), C216(H216),
 C222(H222), C223(H223), C224(H224), C225(H225), C226(H226), C232(H232),
 C233(H233), C234(H234), C235(H235), C236(H236)
6.c Idealised Me refined as rotating group:
 C3(H3AA,H3AB,H3AC), C3(H3BD,H3BE,H3BF), C4(H4A,H4B,H4C)
;
_olex2_submission_special_instructions 'No special instructions were received'

loop_
_space_group_symop_operation_xyz
'x, y, z'
'-x, y+1/2, -z'

loop_
_atom_site_label
_atom_site_type_symbol
_atom_site_fract_x
_atom_site_fract_y
_atom_site_fract_z
_atom_site_U_iso_or_equiv
_atom_site_adp_type
_atom_site_occupancy
_atom_site_site_symmetry_order
_atom_site_calc_flag
_atom_site_refinement_flags_posn
_atom_site_refinement_flags_adp
_atom_site_refinement_flags_occupancy
_atom_site_disorder_assembly
_atom_site_disorder_group
Ag1 Ag 0.50295(3) 0.23556(2) 0.12242(2) 0.02202(10) Uani 1 1 d . . . . .
Ag2 Ag 0.23370(3) 0.37906(3) 0.10483(2) 0.02448(10) Uani 1 1 d . . . . .
Ag3 Ag 0.39349(3) 0.11019(2) 0.08732(2) 0.02053(9) Uani 1 1 d . . . . .
Ag4 Ag 0.40824(3) 0.37956(2) 0.11456(2) 0.02230(10) Uani 1 1 d . . . . .
Ag5 Ag 0.44116(3) 0.06955(3) 0.20101(2) 0.02470(10) Uani 1 1 d . . . . .
Ag6 Ag 0.60461(3) 0.29822(2) 0.35022(2) 0.02177(9) Uani 1 1 d . . . . .
Ag7 Ag 0.66779(3) 0.27018(2) 0.25878(2) 0.02200(9) Uani 1 1 d . . . . .
Ag8 Ag 0.15926(3) 0.15235(3) 0.21817(2) 0.02849(11) Uani 1 1 d . . . . .
Ag9 Ag 0.14528(3) 0.28091(2) 0.16262(2) 0.02621(10) Uani 1 1 d . . . . .
Ag10 Ag 0.46424(3) 0.43098(3) 0.32120(2) 0.02694(11) Uani 1 1 d . . . . .
Ag11 Ag 0.5018(4) 0.1591(3) 0.3857(3) 0.0285(6) Uani 0.65(3) 1 d . U P A 1
Ag12 Ag 0.25602(3) 0.40415(3) 0.21872(2) 0.02672(10) Uani 1 1 d . . . . .
Ag13 Ag 0.32473(3) 0.08796(2) 0.27426(2) 0.02584(10) Uani 1 1 d . . . . .
Ag14 Ag 0.55626(3) 0.39785(2) 0.24784(2) 0.02481(10) Uani 1 1 d . . . . .
Ag15 Ag 0.31062(3) 0.24339(2) 0.06913(2) 0.02332(10) Uani 1 1 d . . . . .
Ag16 Ag 0.44003(3) 0.30906(3) 0.38292(2) 0.03000(11) Uani 1 1 d . . . . .
Ag17 Ag 0.25166(3) 0.09573(2) 0.14464(2) 0.02458(10) Uani 1 1 d . . . . .
Ag18 Ag 0.22427(3) 0.27447(3) 0.29168(2) 0.03007(11) Uani 1 1 d . . . . .
Ag19 Ag 0.5939(4) 0.1506(3) 0.3035(3) 0.0250(6) Uani 0.65(3) 1 d . U P A 1
Mo1 Mo 0.39544(3) 0.25098(2) 0.22661(2) 0.01612(10) Uani 1 1 d . . . . .
P1 P 0.63922(9) 0.11791(8) 0.19101(6) 0.0183(3) Uani 1 1 d . . . . .
P2 P 0.63332(9) 0.37270(8) 0.14224(6) 0.0188(3) Uani 1 1 d . . . . .
P3 P 0.40233(9) 0.51337(8) 0.20313(6) 0.0196(3) Uani 1 1 d . . . . .
P4 P 0.28052(10) 0.43322(9) 0.35412(7) 0.0255(4) Uani 1 1 d . . . . .
P5 P 0.51320(10) -0.00276(8) 0.33148(6) 0.0204(3) Uani 1 1 d . . . . .
P6 P 0.31586(10) 0.17307(9) 0.39398(7) 0.0265(4) Uani 1 1 d . . . . .
P7 P 0.11498(10) 0.18465(9) 0.04626(7) 0.0268(4) Uani 1 1 d . . . . .
O1 O 0.4726(2) 0.2932(2) 0.20145(15) 0.0205(9) Uani 1 1 d . . . . .
O2 O 0.4375(3) 0.1717(2) 0.26102(17) 0.0235(9) Uani 1 1 d . . . . .
O3 O 0.3051(2) 0.2317(2) 0.17041(16) 0.0233(9) Uani 1 1 d . . . . .
O4 O 0.3655(2) 0.3070(2) 0.27266(16) 0.0221(9) Uani 1 1 d . . . . .
O5 O 0.5861(2) 0.0851(2) 0.22404(16) 0.0215(9) Uani 1 1 d . . . . .
O6 O 0.6309(2) 0.1959(2) 0.18137(16) 0.0216(9) Uani 1 1 d . . . . .
O7 O 0.6580(2) 0.3619(2) 0.20418(16) 0.0219(9) Uani 1 1 d . . . . .
O8 O 0.5423(2) 0.3557(2) 0.10905(16) 0.0222(9) Uani 1 1 d . . . . .
O9 O 0.3664(2) 0.4824(2) 0.24663(16) 0.0207(9) Uani 1 1 d . . . . .
O10 O 0.4555(2) 0.4658(2) 0.17905(16) 0.0221(9) Uani 1 1 d . . . . .
O11 O 0.3759(3) 0.4172(2) 0.37621(17) 0.0249(9) Uani 1 1 d . . . . .
O12 O 0.2293(3) 0.3966(2) 0.30222(16) 0.0286(10) Uani 1 1 d . . . . .
O13 O 0.5578(3) 0.0629(2) 0.35921(16) 0.0225(9) Uani 1 1 d . . . . .
O14 O 0.4376(2) 0.0062(2) 0.28063(16) 0.0214(9) Uani 1 1 d . . . . .
O15 O 0.3131(3) 0.2493(2) 0.37803(17) 0.0306(10) Uani 1 1 d . . . . .
O16 O 0.3571(3) 0.1230(2) 0.36338(17) 0.0273(10) Uani 1 1 d . . . . .
O17 O 0.2058(2) 0.1576(2) 0.06233(17) 0.0252(9) Uani 1 1 d . . . . .
O18 O 0.1002(3) 0.2527(2) 0.07096(19) 0.0424(13) Uani 1 1 d . . . . .
C11 C 0.5985(4) 0.4189(3) 0.3362(3) 0.0253(14) Uani 1 1 d . . . . .
C12 C 0.6637(4) 0.4299(3) 0.3734(3) 0.0260(14) Uani 1 1 d . . . . .
C13 C 0.7414(4) 0.4407(4) 0.4195(3) 0.0321(16) Uani 1 1 d . . . . .
C14 C 0.7940(4) 0.3840(4) 0.4427(3) 0.0388(17) Uani 1 1 d . . . . .
H14 H 0.779874 0.338558 0.428304 0.047 Uiso 1 1 calc R U . . .
C15 C 0.8665(5) 0.3949(4) 0.4866(3) 0.047(2) Uani 1 1 d . . . . .
H15 H 0.902827 0.357098 0.502303 0.056 Uiso 1 1 calc R U . . .
C16 C 0.8858(5) 0.4610(4) 0.5073(3) 0.047(2) Uani 1 1 d . . . . .
H16 H 0.935992 0.468189 0.537222 0.056 Uiso 1 1 calc R U . . .
C17 C 0.8339(5) 0.5173(4) 0.4857(3) 0.051(2) Uani 1 1 d . . . . .
H17 H 0.846710 0.562135 0.501685 0.061 Uiso 1 1 calc R U . . .
C18 C 0.7624(5) 0.5071(4) 0.4400(3) 0.0416(18) Uani 1 1 d . . . . .
H18 H 0.728391 0.545570 0.422975 0.050 Uiso 1 1 calc R U . . .
C21 C 0.1450(4) 0.4009(3) 0.1491(2) 0.0239(13) Uani 1 1 d . . . . .
C22 C 0.0713(4) 0.4141(3) 0.1253(2) 0.0226(13) Uani 1 1 d . . . . .
C23 C -0.0159(4) 0.4248(3) 0.0935(3) 0.0231(13) Uani 1 1 d . . . . .
C24 C -0.0465(4) 0.3923(4) 0.0419(3) 0.0374(17) Uani 1 1 d . . . . .
H24 H -0.009634 0.363984 0.028548 0.045 Uiso 1 1 calc R U . . .
C25 C -0.1303(4) 0.4015(4) 0.0104(3) 0.048(2) Uani 1 1 d . . . . .
H25 H -0.150748 0.379759 -0.024649 0.057 Uiso 1 1 calc R U . . .
C26 C -0.1840(4) 0.4415(4) 0.0295(3) 0.0387(18) Uani 1 1 d . . . . .
H26 H -0.241431 0.447770 0.007480 0.046 Uiso 1 1 calc R U . . .
C27 C -0.1554(4) 0.4730(4) 0.0806(3) 0.0327(16) Uani 1 1 d . . . . .
H27 H -0.193309 0.499975 0.094037 0.039 Uiso 1 1 calc R U . . .
C28 C -0.0709(4) 0.4650(3) 0.1121(3) 0.0278(14) Uani 1 1 d . . . . .
H28 H -0.050875 0.487494 0.146914 0.033 Uiso 1 1 calc R U . . .
C31 C 0.2975(4) 0.3594(3) 0.0455(3) 0.0238(13) Uani 1 1 d . . . . .
C32 C 0.2734(4) 0.3579(3) -0.0050(2) 0.0220(13) Uani 1 1 d . . . . .
C33 C 0.2471(4) 0.3580(3) -0.0642(2) 0.0245(13) Uani 1 1 d . . . . .
C34 C 0.2239(4) 0.2973(4) -0.0939(3) 0.0351(16) Uani 1 1 d . . . . .
H34 H 0.224878 0.254508 -0.075130 0.042 Uiso 1 1 calc R U . . .
C35 C 0.1991(5) 0.2985(5) -0.1515(3) 0.049(2) Uani 1 1 d . . . . .
H35 H 0.183822 0.256778 -0.172087 0.058 Uiso 1 1 calc R U . . .
C36 C 0.1970(5) 0.3621(5) -0.1780(3) 0.047(2) Uani 1 1 d . . . . .
H36 H 0.179544 0.363486 -0.217198 0.056 Uiso 1 1 calc R U . . .
C37 C 0.2197(5) 0.4230(5) -0.1490(3) 0.048(2) Uani 1 1 d . . . . .
H37 H 0.217858 0.465808 -0.167904 0.058 Uiso 1 1 calc R U . . .
C38 C 0.2452(4) 0.4214(4) -0.0920(3) 0.0334(16) Uani 1 1 d . . . . .
H38 H 0.261503 0.463134 -0.071599 0.040 Uiso 1 1 calc R U . . .
C41 C 0.4235(4) 0.1930(3) 0.0424(2) 0.0206(12) Uani 1 1 d . . . . .
C42 C 0.4435(4) 0.2117(3) 0.0020(2) 0.0195(12) Uani 1 1 d . . . . .
C43 C 0.4661(3) 0.2332(3) -0.0459(2) 0.0190(12) Uani 1 1 d . . . . .
C44 C 0.4552(4) 0.3022(3) -0.0631(3) 0.0267(14) Uani 1 1 d . . . . .
H44 H 0.432562 0.334897 -0.043226 0.032 Uiso 1 1 calc R U . . .
C45 C 0.4773(4) 0.3232(3) -0.1090(3) 0.0303(15) Uani 1 1 d . . . . .
H45 H 0.469115 0.370320 -0.120641 0.036 Uiso 1 1 calc R U . . .
C46 C 0.5110(4) 0.2768(3) -0.1382(2) 0.0284(14) Uani 1 1 d . . . . .
H46 H 0.526282 0.291875 -0.169576 0.034 Uiso 1 1 calc R U . . .
C47 C 0.5224(4) 0.2079(3) -0.1214(3) 0.0260(14) Uani 1 1 d . . . . .
H47 H 0.545727 0.175580 -0.141190 0.031 Uiso 1 1 calc R U . . .
C48 C 0.4998(4) 0.1864(3) -0.0757(2) 0.0229(13) Uani 1 1 d . . . . .
H48 H 0.507379 0.139060 -0.064571 0.027 Uiso 1 1 calc R U . . .
C51 C 0.3562(4) 0.0225(3) 0.1228(2) 0.0230(13) Uani 1 1 d . . . . .
C52 C 0.3380(4) -0.0372(3) 0.1318(2) 0.0203(12) Uani 1 1 d . . . . .
C53 C 0.3145(3) -0.1057(3) 0.1449(2) 0.0209(12) Uani 1 1 d . . . . .
C54 C 0.3126(4) -0.1204(3) 0.1983(3) 0.0269(14) Uani 1 1 d . . . . .
H54 H 0.328597 -0.085642 0.226115 0.032 Uiso 1 1 calc R U . . .
C55 C 0.2875(4) -0.1853(3) 0.2110(3) 0.0321(15) Uani 1 1 d . . . . .
H55 H 0.286888 -0.194987 0.247522 0.039 Uiso 1 1 calc R U . . .
C56 C 0.2634(4) -0.2361(3) 0.1708(3) 0.0319(15) Uani 1 1 d . . . . .
H56 H 0.245038 -0.280358 0.179448 0.038 Uiso 1 1 calc R U . . .
C57 C 0.2661(4) -0.2222(3) 0.1180(3) 0.0293(14) Uani 1 1 d . . . . .
H57 H 0.250403 -0.257222 0.090453 0.035 Uiso 1 1 calc R U . . .
C58 C 0.2915(4) -0.1579(3) 0.1049(3) 0.0262(14) Uani 1 1 d . . . . .
H58 H 0.293369 -0.149055 0.068536 0.031 Uiso 1 1 calc R U . . .
C61 C 0.7053(4) 0.2238(3) 0.3378(2) 0.0218(13) Uani 1 1 d . . . . .
C62 C 0.7607(4) 0.1895(3) 0.3706(2) 0.0227(13) Uani 1 1 d . . . . .
C63 C 0.8258(4) 0.1495(4) 0.4096(3) 0.0293(15) Uani 1 1 d . . . . .
C64 C 0.8241(5) 0.0778(4) 0.4082(3) 0.0423(19) Uani 1 1 d . . . . .
H64 H 0.781608 0.054093 0.380320 0.051 Uiso 1 1 calc R U . . .
C65 C 0.8855(6) 0.0402(4) 0.4483(4) 0.058(2) Uani 1 1 d . . . . .
H65 H 0.883940 -0.009201 0.448234 0.069 Uiso 1 1 calc R U . . .
C66 C 0.9483(5) 0.0750(6) 0.4879(3) 0.058(3) Uani 1 1 d . . . . .
H66 H 0.990255 0.049169 0.514620 0.070 Uiso 1 1 calc R U . . .
C67 C 0.9512(5) 0.1458(5) 0.4894(3) 0.047(2) Uani 1 1 d . . . . .
H67 H 0.994139 0.169226 0.517208 0.057 Uiso 1 1 calc R U . . .
C68 C 0.8906(4) 0.1831(4) 0.4497(3) 0.0322(16) Uani 1 1 d . . . . .
H68 H 0.893415 0.232447 0.449796 0.039 Uiso 1 1 calc R U . . .
C71 C 0.5565(4) 0.2591(3) 0.4215(2) 0.0237(13) Uani 1 1 d . . . . .
C72 C 0.6150(4) 0.2296(3) 0.4549(2) 0.0213(12) Uani 1 1 d . . . . .
C73 C 0.6887(4) 0.1995(3) 0.4952(2) 0.0249(13) Uani 1 1 d . . . . .
C74 C 0.7486(4) 0.2425(4) 0.5309(3) 0.0294(14) Uani 1 1 d . . . . .
H74 H 0.741059 0.291457 0.529305 0.035 Uiso 1 1 calc R U . . .
C75 C 0.8191(4) 0.2133(4) 0.5685(3) 0.0418(19) Uani 1 1 d . . . . .
H75 H 0.859839 0.242529 0.593021 0.050 Uiso 1 1 calc R U . . .
C76 C 0.8311(5) 0.1418(5) 0.5708(3) 0.044(2) Uani 1 1 d . . . . .
H76 H 0.880406 0.122117 0.596182 0.053 Uiso 1 1 calc R U . . .
C77 C 0.7712(5) 0.0997(4) 0.5361(3) 0.044(2) Uani 1 1 d . . . . .
H77 H 0.778672 0.050733 0.538212 0.053 Uiso 1 1 calc R U . . .
C78 C 0.7006(4) 0.1275(4) 0.4982(3) 0.0334(16) Uani 1 1 d . . . . .
H78 H 0.659961 0.097819 0.474085 0.040 Uiso 1 1 calc R U . . .
C81 C 0.0984(4) 0.2423(3) 0.2325(3) 0.0274(14) Uani 1 1 d . . . . .
C82 C 0.0466(4) 0.2757(4) 0.2483(3) 0.0297(14) Uani 1 1 d . . . . .
C83 C -0.0145(4) 0.3169(4) 0.2642(3) 0.0283(14) Uani 1 1 d . . . . .
C84 C -0.0210(4) 0.3881(4) 0.2510(3) 0.0416(18) Uani 1 1 d . . . . .
H84 H 0.014061 0.408157 0.231380 0.050 Uiso 1 1 calc R U . . .
C85 C -0.0785(5) 0.4283(5) 0.2668(3) 0.056(2) Uani 1 1 d . . . . .
H85 H -0.083027 0.476392 0.258027 0.067 Uiso 1 1 calc R U . . .
C86 C -0.1301(4) 0.3996(5) 0.2956(3) 0.051(2) Uani 1 1 d . . . . .
H86 H -0.170243 0.427886 0.305845 0.061 Uiso 1 1 calc R U . . .
C87 C -0.1229(4) 0.3310(5) 0.3089(3) 0.0430(19) Uani 1 1 d . . . . .
H87 H -0.157301 0.311885 0.329363 0.052 Uiso 1 1 calc R U . . .
C88 C -0.0661(4) 0.2883(4) 0.2930(3) 0.0340(16) Uani 1 1 d . . . . .
H88 H -0.062689 0.240177 0.301787 0.041 Uiso 1 1 calc R U . . .
C91 C 0.2066(4) 0.0524(3) 0.2107(3) 0.0258(14) Uani 1 1 d . . . . .
C92 C 0.1799(4) 0.0008(3) 0.2280(2) 0.0227(13) Uani 1 1 d . . . . .
C93 C 0.1493(4) -0.0599(3) 0.2492(3) 0.0269(14) Uani 1 1 d . . . . .
C94 C 0.0736(4) -0.0909(3) 0.2202(3) 0.0372(17) Uani 1 1 d . . . . .
H94 H 0.040723 -0.071906 0.185846 0.045 Uiso 1 1 calc R U . . .
C95 C 0.0451(5) -0.1500(4) 0.2411(3) 0.0421(19) Uani 1 1 d . . . . .
H95 H -0.007588 -0.170865 0.221292 0.051 Uiso 1 1 calc R U . . .
C96 C 0.0933(5) -0.1781(4) 0.2904(3) 0.0416(19) Uani 1 1 d . . . . .
H96 H 0.074800 -0.219332 0.303982 0.050 Uiso 1 1 calc R U . . .
C97 C 0.1683(5) -0.1467(4) 0.3202(3) 0.0382(17) Uani 1 1 d . . . . .
H97 H 0.200262 -0.165283 0.354917 0.046 Uiso 1 1 calc R U . . .
C98 C 0.1973(4) -0.0881(3) 0.2998(3) 0.0324(15) Uani 1 1 d . . . . .
H98 H 0.249565 -0.067018 0.320073 0.039 Uiso 1 1 calc R U . . .
C101 C 0.7492(4) 0.0964(3) 0.2237(2) 0.0239(13) Uani 1 1 d . . . . .
C102 C 0.8135(4) 0.1332(4) 0.2105(3) 0.0323(16) Uani 1 1 d . . . . .
H102 H 0.800059 0.174017 0.188650 0.039 Uiso 1 1 calc R U . . .
C103 C 0.8967(4) 0.1101(5) 0.2293(3) 0.054(2) Uani 1 1 d . . . . .
H103 H 0.940710 0.135836 0.221145 0.064 Uiso 1 1 calc R U . . .
C104 C 0.9163(5) 0.0491(5) 0.2604(3) 0.055(3) Uani 1 1 d . . . . .
H104 H 0.972815 0.031400 0.271325 0.066 Uiso 1 1 calc R U . . .
C105 C 0.8535(5) 0.0153(5) 0.2748(3) 0.053(2) Uani 1 1 d . . . . .
H105 H 0.867464 -0.024515 0.297882 0.063 Uiso 1 1 calc R U . . .
C106 C 0.7703(5) 0.0375(3) 0.2567(3) 0.0335(16) Uani 1 1 d . . . . .
H106 H 0.727200 0.012685 0.266628 0.040 Uiso 1 1 calc R U . . .
C111 C 0.6137(3) 0.0780(3) 0.1238(2) 0.0183(12) Uani 1 1 d . . . . .
C112 C 0.6430(4) 0.1099(3) 0.0838(2) 0.0234(13) Uani 1 1 d . . . . .
H112 H 0.677183 0.150547 0.092847 0.028 Uiso 1 1 calc R U . . .
C113 C 0.6226(4) 0.0829(3) 0.0304(2) 0.0251(13) Uani 1 1 d . . . . .
H113 H 0.643505 0.104573 0.003471 0.030 Uiso 1 1 calc R U . . .
C114 C 0.5716(4) 0.0242(3) 0.0169(3) 0.0255(14) Uani 1 1 d . . . . .
H114 H 0.557156 0.005668 -0.019347 0.031 Uiso 1 1 calc R U . . .
C115 C 0.5418(4) -0.0073(3) 0.0567(2) 0.0246(13) Uani 1 1 d . . . . .
H115 H 0.506076 -0.047054 0.047388 0.029 Uiso 1 1 calc R U . . .
C116 C 0.5639(4) 0.0188(3) 0.1101(2) 0.0211(12) Uani 1 1 d . . . . .
H116 H 0.544816 -0.004069 0.137322 0.025 Uiso 1 1 calc R U . . .
C123 C 0.7013(4) 0.3228(3) 0.1121(2) 0.0209(12) Uani 1 1 d . . . . .
C124 C 0.7875(4) 0.3134(3) 0.1392(3) 0.0283(14) Uani 1 1 d . . . . .
H124 H 0.811689 0.331420 0.175388 0.034 Uiso 1 1 calc R U . . .
C125 C 0.8380(4) 0.2779(4) 0.1135(3) 0.0369(16) Uani 1 1 d . . . . .
H125 H 0.896616 0.270697 0.132608 0.044 Uiso 1 1 calc R U . . .
C126 C 0.8045(4) 0.2528(4) 0.0604(3) 0.0347(16) Uani 1 1 d . . . . .
H126 H 0.840190 0.229349 0.042835 0.042 Uiso 1 1 calc R U . . .
C127 C 0.7189(4) 0.2619(3) 0.0330(3) 0.0290(14) Uani 1 1 d . . . . .
H127 H 0.695221 0.243847 -0.003238 0.035 Uiso 1 1 calc R U . . .
C128 C 0.6675(4) 0.2975(3) 0.0585(2) 0.0245(13) Uani 1 1 d . . . . .
H128 H 0.608880 0.304634 0.039351 0.029 Uiso 1 1 calc R U . . .
C131 C 0.6560(3) 0.4626(3) 0.1313(2) 0.0209(12) Uani 1 1 d . . . . .
C132 C 0.7043(4) 0.5043(3) 0.1745(3) 0.0288(14) Uani 1 1 d . . . . .
H132 H 0.724791 0.485800 0.210761 0.035 Uiso 1 1 calc R U . . .
C133 C 0.7223(4) 0.5724(3) 0.1647(3) 0.0336(16) Uani 1 1 d . . . . .
H133 H 0.755010 0.600541 0.194221 0.040 Uiso 1 1 calc R U . . .
C134 C 0.6930(4) 0.5995(4) 0.1122(3) 0.0363(17) Uani 1 1 d . . . . .
H134 H 0.705475 0.646296 0.105667 0.044 Uiso 1 1 calc R U . . .
C135 C 0.6456(4) 0.5590(4) 0.0692(3) 0.0344(17) Uani 1 1 d . . . . .
H135 H 0.625317 0.578049 0.033152 0.041 Uiso 1 1 calc R U . . .
C136 C 0.6272(4) 0.4897(4) 0.0786(3) 0.0290(15) Uani 1 1 d . . . . .
H136 H 0.595106 0.461562 0.048839 0.035 Uiso 1 1 calc R U . . .
C141 C 0.3103(4) 0.5453(3) 0.1490(2) 0.0223(13) Uani 1 1 d . . . . .
C142 C 0.3081(4) 0.5432(3) 0.0941(3) 0.0271(14) Uani 1 1 d . . . . .
H142 H 0.357101 0.528911 0.084523 0.032 Uiso 1 1 calc R U . . .
C143 C 0.2336(4) 0.5621(4) 0.0527(3) 0.0325(15) Uani 1 1 d . . . . .
H143 H 0.231581 0.559779 0.015017 0.039 Uiso 1 1 calc R U . . .
C144 C 0.1632(4) 0.5842(3) 0.0672(3) 0.0318(15) Uani 1 1 d . . . . .
H144 H 0.112863 0.597402 0.039178 0.038 Uiso 1 1 calc R U . . .
C145 C 0.1653(4) 0.5871(3) 0.1217(3) 0.0282(14) Uani 1 1 d . . . . .
H145 H 0.116724 0.602686 0.131262 0.034 Uiso 1 1 calc R U . . .
C146 C 0.2390(4) 0.5672(3) 0.1630(3) 0.0232(13) Uani 1 1 d . . . . .
H146 H 0.240271 0.568535 0.200612 0.028 Uiso 1 1 calc R U . . .
C151 C 0.4672(4) 0.5867(3) 0.2339(2) 0.0212(12) Uani 1 1 d . . . . .
C152 C 0.4329(4) 0.6419(3) 0.2549(3) 0.0289(14) Uani 1 1 d . . . . .
H152 H 0.374263 0.641015 0.252892 0.035 Uiso 1 1 calc R U . . .
C153 C 0.4824(5) 0.6986(3) 0.2789(3) 0.0365(17) Uani 1 1 d . . . . .
H153 H 0.457661 0.736494 0.292581 0.044 Uiso 1 1 calc R U . . .
C154 C 0.5680(5) 0.6994(4) 0.2826(3) 0.0397(18) Uani 1 1 d . . . . .
H154 H 0.602746 0.737409 0.299903 0.048 Uiso 1 1 calc R U . . .
C155 C 0.6029(5) 0.6460(4) 0.2614(3) 0.0426(19) Uani 1 1 d . . . . .
H155 H 0.661474 0.647577 0.263325 0.051 Uiso 1 1 calc R U . . .
C156 C 0.5536(4) 0.5890(4) 0.2370(3) 0.0364(16) Uani 1 1 d . . . . .
H156 H 0.578489 0.551903 0.222475 0.044 Uiso 1 1 calc R U . . .
C161 C 0.2304(4) 0.4123(3) 0.4062(3) 0.0307(15) Uani 1 1 d . . . . .
C162 C 0.2779(5) 0.3937(4) 0.4597(3) 0.0444(19) Uani 1 1 d . . . . .
H162 H 0.338420 0.394433 0.470181 0.053 Uiso 1 1 calc R U . . .
C163 C 0.2368(6) 0.3744(5) 0.4974(3) 0.062(3) Uani 1 1 d . . . . .
H163 H 0.269568 0.361819 0.533732 0.074 Uiso 1 1 calc R U . . .
C164 C 0.1480(6) 0.3731(6) 0.4831(4) 0.075(3) Uani 1 1 d . . . . .
H164 H 0.120176 0.358741 0.509072 0.090 Uiso 1 1 calc R U . . .
C165 C 0.1017(5) 0.3930(5) 0.4309(4) 0.059(2) Uani 1 1 d . . . . .
H165 H 0.041251 0.393851 0.420851 0.071 Uiso 1 1 calc R U . . .
C166 C 0.1420(4) 0.4115(4) 0.3932(3) 0.0435(19) Uani 1 1 d . . . . .
H166 H 0.108638 0.424224 0.356999 0.052 Uiso 1 1 calc R U . . .
C171 C 0.2683(4) 0.5255(3) 0.3409(3) 0.0298(15) Uani 1 1 d . . . . .
C172 C 0.1941(5) 0.5506(4) 0.3042(3) 0.0432(19) Uani 1 1 d . . . . .
H172 H 0.149653 0.519463 0.286032 0.052 Uiso 1 1 calc R U . . .
C173 C 0.1848(6) 0.6216(4) 0.2938(3) 0.053(2) Uani 1 1 d . . . . .
H173 H 0.133658 0.638916 0.268755 0.064 Uiso 1 1 calc R U . . .
C174 C 0.2491(6) 0.6669(4) 0.3197(4) 0.052(2) Uani 1 1 d . . . . .
H174 H 0.242319 0.715281 0.311986 0.063 Uiso 1 1 calc R U . . .
C175 C 0.3229(5) 0.6428(4) 0.3565(4) 0.048(2) Uani 1 1 d . . . . .
H175 H 0.367101 0.674250 0.374546 0.058 Uiso 1 1 calc R U . . .
C176 C 0.3324(4) 0.5717(3) 0.3672(3) 0.0336(16) Uani 1 1 d . . . . .
H176 H 0.383331 0.554735 0.392701 0.040 Uiso 1 1 calc R U . . .
C181 C 0.5923(4) -0.0572(3) 0.3157(2) 0.0230(13) Uani 1 1 d . . . . .
C182 C 0.5791(4) -0.0895(3) 0.2649(3) 0.0268(14) Uani 1 1 d . . . . .
H182 H 0.527378 -0.082012 0.236328 0.032 Uiso 1 1 calc R U . . .
C183 C 0.6409(4) -0.1325(3) 0.2558(3) 0.0324(15) Uani 1 1 d . . . . .
H183 H 0.631405 -0.154412 0.221000 0.039 Uiso 1 1 calc R U . . .
C184 C 0.7168(4) -0.1439(4) 0.2974(3) 0.0321(15) Uani 1 1 d . . . . .
H184 H 0.758996 -0.173913 0.291350 0.038 Uiso 1 1 calc R U . . .
C185 C 0.7303(4) -0.1112(4) 0.3477(3) 0.0434(19) Uani 1 1 d . . . . .
H185 H 0.782125 -0.118740 0.376190 0.052 Uiso 1 1 calc R U . . .
C186 C 0.6694(4) -0.0677(4) 0.3569(3) 0.0356(17) Uani 1 1 d . . . . .
H186 H 0.679877 -0.044892 0.391491 0.043 Uiso 1 1 calc R U . . .
C191 C 0.4801(4) -0.0517(3) 0.3819(3) 0.0249(13) Uani 1 1 d . . . . .
C192 C 0.4269(4) -0.1096(4) 0.3650(3) 0.0369(17) Uani 1 1 d . . . . .
H192 H 0.406358 -0.121577 0.327047 0.044 Uiso 1 1 calc R U . . .
C193 C 0.4046(5) -0.1490(4) 0.4036(3) 0.049(2) Uani 1 1 d . . . . .
H193 H 0.368933 -0.188395 0.391784 0.059 Uiso 1 1 calc R U . . .
C194 C 0.4323(4) -0.1329(4) 0.4586(3) 0.044(2) Uani 1 1 d . . . . .
H194 H 0.414973 -0.160277 0.484470 0.053 Uiso 1 1 calc R U . . .
C195 C 0.4852(4) -0.0770(4) 0.4761(3) 0.0383(17) Uani 1 1 d . . . . .
H195 H 0.505852 -0.066173 0.514344 0.046 Uiso 1 1 calc R U . . .
C196 C 0.5088(4) -0.0360(4) 0.4380(3) 0.0336(16) Uani 1 1 d . . . . .
H196 H 0.544765 0.003056 0.450346 0.040 Uiso 1 1 calc R U . . .
C201 C 0.2084(4) 0.1465(4) 0.3855(3) 0.0311(15) Uani 1 1 d . . . . .
C202 C 0.1823(4) 0.0786(4) 0.3724(3) 0.0400(18) Uani 1 1 d . . . . .
H202 H 0.220994 0.045618 0.365715 0.048 Uiso 1 1 calc R U . . .
C203 C 0.0996(5) 0.0584(5) 0.3689(3) 0.046(2) Uani 1 1 d . . . . .
H203 H 0.081100 0.012225 0.358551 0.055 Uiso 1 1 calc R U . . .
C204 C 0.0446(5) 0.1062(5) 0.3807(3) 0.049(2) Uani 1 1 d . . . . .
H204 H -0.011414 0.092196 0.379312 0.059 Uiso 1 1 calc R U . . .
C205 C 0.0701(5) 0.1738(5) 0.3943(3) 0.046(2) Uani 1 1 d . . . . .
H205 H 0.031994 0.206429 0.402219 0.056 Uiso 1 1 calc R U . . .
C206 C 0.1514(4) 0.1936(4) 0.3963(3) 0.0368(17) Uani 1 1 d . . . . .
H206 H 0.168791 0.240382 0.405177 0.044 Uiso 1 1 calc R U . . .
C211 C 0.3715(4) 0.1620(4) 0.4666(3) 0.0313(15) Uani 1 1 d . . . . .
C212 C 0.3920(5) 0.0954(4) 0.4870(3) 0.0411(18) Uani 1 1 d . . . . .
H212 H 0.381005 0.057015 0.462277 0.049 Uiso 1 1 calc R U . . .
C213 C 0.4285(5) 0.0840(5) 0.5433(3) 0.049(2) Uani 1 1 d . . . . .
H213 H 0.441334 0.038102 0.556963 0.059 Uiso 1 1 calc R U . . .
C214 C 0.4458(5) 0.1397(5) 0.5790(3) 0.047(2) Uani 1 1 d . . . . .
H214 H 0.471381 0.131920 0.617349 0.056 Uiso 1 1 calc R U . . .
C215 C 0.4267(5) 0.2061(5) 0.5598(3) 0.050(2) Uani 1 1 d . . . . .
H215 H 0.438205 0.244039 0.584873 0.060 Uiso 1 1 calc R U . . .
C216 C 0.3896(5) 0.2181(4) 0.5025(3) 0.0388(17) Uani 1 1 d . . . . .
H216 H 0.377234 0.264072 0.488924 0.047 Uiso 1 1 calc R U . . .
C221 C 0.0505(4) 0.1174(4) 0.0637(3) 0.0294(15) Uani 1 1 d . . . . .
C222 C 0.0629(4) 0.0475(4) 0.0540(3) 0.0350(16) Uani 1 1 d . . . . .
H222 H 0.106214 0.034764 0.038117 0.042 Uiso 1 1 calc R U . . .
C223 C 0.0138(5) -0.0033(5) 0.0671(3) 0.053(2) Uani 1 1 d . . . . .
H223 H 0.023426 -0.050902 0.061058 0.063 Uiso 1 1 calc R U . . .
C224 C -0.0510(5) 0.0162(6) 0.0895(4) 0.068(3) Uani 1 1 d . . . . .
H224 H -0.086280 -0.018449 0.097964 0.082 Uiso 1 1 calc R U . . .
C225 C -0.0640(5) 0.0840(6) 0.0993(3) 0.060(3) Uani 1 1 d . . . . .
H225 H -0.107537 0.096556 0.115021 0.072 Uiso 1 1 calc R U . . .
C226 C -0.0130(4) 0.1356(5) 0.0862(3) 0.047(2) Uani 1 1 d . . . . .
H226 H -0.022296 0.183069 0.092875 0.057 Uiso 1 1 calc R U . . .
C231 C 0.0775(4) 0.1919(3) -0.0281(3) 0.0268(14) Uani 1 1 d . . . . .
C232 C 0.1092(4) 0.1487(3) -0.0612(3) 0.0284(14) Uani 1 1 d . . . . .
H232 H 0.152265 0.115699 -0.044600 0.034 Uiso 1 1 calc R U . . .
C233 C 0.0790(4) 0.1533(4) -0.1179(3) 0.0320(15) Uani 1 1 d . . . . .
H233 H 0.101673 0.123708 -0.139963 0.038 Uiso 1 1 calc R U . . .
C234 C 0.0165(4) 0.2001(4) -0.1427(3) 0.0330(16) Uani 1 1 d . . . . .
H234 H -0.003996 0.203065 -0.181789 0.040 Uiso 1 1 calc R U . . .
C235 C -0.0164(4) 0.2429(4) -0.1107(3) 0.0383(17) Uani 1 1 d . . . . .
H235 H -0.059884 0.275288 -0.127911 0.046 Uiso 1 1 calc R U . . .
C236 C 0.0134(4) 0.2393(4) -0.0533(3) 0.0336(16) Uani 1 1 d . . . . .
H236 H -0.009699 0.268918 -0.031468 0.040 Uiso 1 1 calc R U . . .
O31 O 0.9541(8) 0.8133(7) 0.4118(5) 0.065(3) Uani 0.467(9) 1 d D U P B 1
H31 H 0.904508 0.801030 0.397938 0.098 Uiso 0.467(9) 1 d R U P B 1
C3 C 0.9740(6) 0.8647(5) 0.3772(4) 0.070(3) Uani 1 1 d D U . . .
H3AA H 0.953634 0.849282 0.338659 0.105 Uiso 0.467(9) 1 calc R U P B 1
H3AB H 1.035830 0.871593 0.387899 0.105 Uiso 0.467(9) 1 calc R U P B 1
H3AC H 0.946081 0.908561 0.381130 0.105 Uiso 0.467(9) 1 calc R U P B 1
H3BD H 0.925603 0.864408 0.343347 0.105 Uiso 0.533(9) 1 calc R U P B 2
H3BE H 1.009374 0.823511 0.377897 0.105 Uiso 0.533(9) 1 calc R U P B 2
H3BF H 1.008081 0.906694 0.378070 0.105 Uiso 0.533(9) 1 calc R U P B 2
O32 O 0.8494(9) 0.7458(7) 0.4108(6) 0.074(4) Uani 0.5 1 d . U P . .
H32 H 0.844247 0.735600 0.378591 0.111 Uiso 0.5 1 d R U P . .
C4 C 0.7858(12) 0.7219(9) 0.4274(9) 0.066(5) Uani 0.5 1 d . U P . .
H4A H 0.767639 0.676548 0.410273 0.099 Uiso 0.5 1 calc R U P . .
H4B H 0.737961 0.754534 0.416557 0.099 Uiso 0.5 1 calc R U P . .
H4C H 0.804783 0.716804 0.467609 0.099 Uiso 0.5 1 calc R U P . .
S1 S 0.9133(4) 0.6679(3) 0.2992(3) 0.0303(17) Uani 0.503(8) 1 d D U P C 1
F1 F 0.8363(7) 0.5528(6) 0.3100(5) 0.066(3) Uani 0.503(8) 1 d D U P C 1
F2 F 0.9056(7) 0.6019(5) 0.3870(3) 0.060(3) Uani 0.503(8) 1 d D U P C 1
F3 F 0.9738(6) 0.5470(5) 0.3404(4) 0.066(3) Uani 0.503(8) 1 d D U P C 1
O21 O 0.9966(7) 0.6937(7) 0.3317(6) 0.061(4) Uani 0.503(8) 1 d D U P C 1
O22 O 0.9102(9) 0.6427(7) 0.2452(4) 0.064(3) Uani 0.503(8) 1 d D U P C 1
O23 O 0.8392(7) 0.7052(5) 0.3014(5) 0.051(3) Uani 0.503(8) 1 d D U P C 1
C1 C 0.9074(10) 0.5889(7) 0.3359(6) 0.051(3) Uani 0.503(8) 1 d D U P C 1
S1A S 0.9077(6) 0.6710(4) 0.2976(3) 0.055(2) Uani 0.497(8) 1 d D U P C 2
F1A F 0.8076(6) 0.5727(6) 0.3110(4) 0.055(3) Uani 0.497(8) 1 d D U P C 2
F2A F 0.8429(6) 0.6472(5) 0.3778(4) 0.060(3) Uani 0.497(8) 1 d D U P C 2
F3A F 0.9337(6) 0.5698(5) 0.3698(4) 0.057(3) Uani 0.497(8) 1 d D U P C 2
O21A O 0.9743(8) 0.7092(7) 0.3408(5) 0.057(4) Uani 0.497(8) 1 d D U P C 2
O22A O 0.9434(8) 0.6250(6) 0.2659(5) 0.056(3) Uani 0.497(8) 1 d D U P C 2
O23A O 0.8345(7) 0.7092(6) 0.2694(5) 0.052(3) Uani 0.497(8) 1 d D U P C 2
C1A C 0.8717(10) 0.6129(8) 0.3415(5) 0.046(3) Uani 0.497(8) 1 d D U P C 2
O31A O 0.9446(7) 0.8639(7) 0.4218(4) 0.065(3) Uani 0.533(9) 1 d D U P B 2
H31A H 0.915807 0.828830 0.420500 0.098 Uiso 0.533(9) 1 d R U P B 2
Ag21 Ag 0.6130(8) 0.1422(7) 0.3107(5) 0.0286(13) Uani 0.35(3) 1 d . U P A 2
Ag20 Ag 0.4893(6) 0.1664(6) 0.3710(6) 0.0332(13) Uani 0.35(3) 1 d . U P A 2

loop_
_atom_site_aniso_label
_atom_site_aniso_U_11
_atom_site_aniso_U_22
_atom_site_aniso_U_33
_atom_site_aniso_U_23
_atom_site_aniso_U_13
_atom_site_aniso_U_12
Ag1 0.0241(2) 0.0201(2) 0.0200(2) -0.00037(17) 0.00365(18) -0.00138(19)
Ag2 0.0206(2) 0.0313(3) 0.0208(2) 0.00077(19) 0.00511(18) 0.0032(2)
Ag3 0.0284(2) 0.0159(2) 0.0175(2) 0.00152(17) 0.00734(18) -0.00137(18)
Ag4 0.0181(2) 0.0258(2) 0.0212(2) 0.00099(18) 0.00328(17) 0.00064(19)
Ag5 0.0264(2) 0.0299(3) 0.0163(2) 0.00315(19) 0.00410(18) -0.0034(2)
Ag6 0.0245(2) 0.0224(2) 0.0178(2) -0.00079(18) 0.00548(18) 0.00010(19)
Ag7 0.0292(2) 0.0199(2) 0.0170(2) 0.00362(17) 0.00713(18) 0.00292(19)
Ag8 0.0248(2) 0.0226(2) 0.0384(3) -0.0008(2) 0.0100(2) -0.0011(2)
Ag9 0.0315(2) 0.0213(2) 0.0250(2) -0.00273(19) 0.0072(2) -0.0014(2)
Ag10 0.0238(2) 0.0307(3) 0.0245(3) 0.0028(2) 0.00450(19) 0.0042(2)
Ag11 0.0292(13) 0.0303(8) 0.0271(15) -0.0121(10) 0.0103(11) -0.0073(8)
Ag12 0.0241(2) 0.0321(3) 0.0217(2) -0.0068(2) 0.00348(19) -0.0055(2)
Ag13 0.0271(2) 0.0286(3) 0.0191(2) -0.00316(19) 0.00288(19) 0.0004(2)
Ag14 0.0237(2) 0.0293(3) 0.0185(2) 0.00044(19) 0.00199(18) 0.0066(2)
Ag15 0.0278(2) 0.0191(2) 0.0221(2) 0.00126(18) 0.00606(19) 0.00040(19)
Ag16 0.0247(2) 0.0289(3) 0.0347(3) 0.0056(2) 0.0063(2) 0.0030(2)
Ag17 0.0242(2) 0.0220(2) 0.0267(2) 0.00106(19) 0.00639(19) 0.00103(19)
Ag18 0.0264(2) 0.0317(3) 0.0292(3) -0.0058(2) 0.0038(2) -0.0023(2)
Ag19 0.0304(16) 0.0271(11) 0.0186(12) -0.0036(8) 0.0089(11) -0.0108(11)
Mo1 0.0180(2) 0.0160(2) 0.0138(2) -0.00069(18) 0.00394(19) -0.00067(19)
P1 0.0208(7) 0.0171(7) 0.0171(8) 0.0001(6) 0.0060(6) 0.0000(6)
P2 0.0184(7) 0.0178(7) 0.0199(8) 0.0048(6) 0.0056(6) -0.0001(6)
P3 0.0194(7) 0.0174(8) 0.0197(8) 0.0012(6) 0.0024(6) 0.0009(6)
P4 0.0258(8) 0.0268(9) 0.0221(9) -0.0067(7) 0.0045(7) 0.0055(7)
P5 0.0252(8) 0.0191(8) 0.0160(8) 0.0023(6) 0.0047(6) -0.0034(6)
P6 0.0265(8) 0.0349(10) 0.0186(8) -0.0038(7) 0.0076(7) -0.0036(7)
P7 0.0275(8) 0.0250(9) 0.0224(9) -0.0063(7) -0.0009(7) 0.0049(7)
O1 0.023(2) 0.019(2) 0.019(2) 0.0004(16) 0.0058(17) -0.0010(17)
O2 0.028(2) 0.018(2) 0.023(2) -0.0001(17) 0.0060(18) -0.0002(17)
O3 0.022(2) 0.029(2) 0.016(2) -0.0034(17) 0.0024(17) -0.0017(18)
O4 0.022(2) 0.023(2) 0.022(2) 0.0004(17) 0.0072(17) -0.0008(18)
O5 0.027(2) 0.020(2) 0.018(2) -0.0017(16) 0.0075(17) -0.0016(17)
O6 0.025(2) 0.020(2) 0.020(2) 0.0009(17) 0.0061(17) 0.0006(18)
O7 0.024(2) 0.020(2) 0.021(2) 0.0058(17) 0.0061(17) 0.0003(17)
O8 0.020(2) 0.024(2) 0.022(2) 0.0044(17) 0.0056(17) -0.0028(17)
O9 0.021(2) 0.017(2) 0.021(2) 0.0042(16) 0.0015(17) -0.0024(17)
O10 0.022(2) 0.020(2) 0.021(2) 0.0031(17) 0.0021(17) 0.0017(17)
O11 0.028(2) 0.024(2) 0.022(2) -0.0058(17) 0.0066(18) 0.0043(18)
O12 0.027(2) 0.036(3) 0.021(2) -0.0065(19) 0.0036(18) 0.003(2)
O13 0.029(2) 0.018(2) 0.020(2) -0.0018(17) 0.0076(17) -0.0047(18)
O14 0.027(2) 0.019(2) 0.017(2) 0.0048(16) 0.0036(17) 0.0007(17)
O15 0.028(2) 0.038(3) 0.025(2) -0.004(2) 0.0081(19) 0.000(2)
O16 0.030(2) 0.035(3) 0.018(2) -0.0015(18) 0.0088(18) -0.001(2)
O17 0.022(2) 0.023(2) 0.024(2) -0.0022(18) -0.0014(17) 0.0002(19)
O18 0.050(3) 0.038(3) 0.028(3) -0.011(2) -0.006(2) 0.019(2)
C11 0.028(3) 0.018(3) 0.027(3) -0.001(2) 0.004(3) 0.000(3)
C12 0.030(3) 0.026(3) 0.021(3) -0.002(3) 0.007(3) -0.005(3)
C13 0.031(3) 0.040(4) 0.020(3) -0.004(3) 0.000(3) -0.011(3)
C14 0.039(4) 0.037(4) 0.032(4) 0.001(3) -0.003(3) 0.003(3)
C15 0.042(4) 0.044(5) 0.040(5) 0.003(4) -0.011(3) -0.001(4)
C16 0.045(4) 0.049(5) 0.034(4) 0.001(4) -0.007(3) -0.016(4)
C17 0.044(4) 0.035(4) 0.056(5) -0.004(4) -0.013(4) -0.012(4)
C18 0.047(4) 0.038(4) 0.034(4) -0.004(3) 0.002(3) -0.004(4)
C21 0.031(3) 0.017(3) 0.023(3) -0.006(2) 0.006(3) 0.000(3)
C22 0.026(3) 0.017(3) 0.026(3) -0.002(2) 0.010(3) -0.003(2)
C23 0.017(3) 0.020(3) 0.031(4) 0.007(3) 0.005(3) 0.001(2)
C24 0.021(3) 0.041(4) 0.049(5) -0.011(3) 0.007(3) 0.001(3)
C25 0.031(4) 0.056(5) 0.048(5) -0.012(4) -0.002(3) 0.000(4)
C26 0.018(3) 0.039(4) 0.052(5) 0.005(4) 0.000(3) 0.000(3)
C27 0.026(3) 0.029(4) 0.047(5) 0.011(3) 0.016(3) 0.007(3)
C28 0.028(3) 0.026(3) 0.030(4) 0.005(3) 0.009(3) 0.004(3)
C31 0.023(3) 0.021(3) 0.025(3) 0.002(2) 0.004(3) 0.000(2)
C32 0.021(3) 0.020(3) 0.024(3) 0.001(2) 0.005(2) 0.002(2)
C33 0.021(3) 0.037(4) 0.016(3) -0.002(3) 0.005(2) -0.002(3)
C34 0.039(4) 0.043(4) 0.025(4) -0.003(3) 0.010(3) -0.001(3)
C35 0.036(4) 0.073(6) 0.037(4) -0.022(4) 0.011(3) -0.009(4)
C36 0.036(4) 0.085(7) 0.019(4) 0.004(4) 0.007(3) -0.010(4)
C37 0.041(4) 0.072(6) 0.030(4) 0.015(4) 0.007(3) -0.019(4)
C38 0.024(3) 0.045(4) 0.030(4) 0.008(3) 0.008(3) -0.009(3)
C41 0.029(3) 0.016(3) 0.019(3) 0.000(2) 0.011(3) 0.001(3)
C42 0.022(3) 0.015(3) 0.018(3) -0.004(2) 0.001(2) -0.002(2)
C43 0.020(3) 0.020(3) 0.014(3) 0.001(2) 0.001(2) -0.002(2)
C44 0.031(3) 0.025(3) 0.025(3) 0.001(3) 0.010(3) 0.002(3)
C45 0.048(4) 0.021(3) 0.023(3) 0.006(3) 0.012(3) 0.003(3)
C46 0.035(3) 0.034(4) 0.017(3) 0.002(3) 0.009(3) 0.000(3)
C47 0.027(3) 0.031(4) 0.022(3) -0.007(3) 0.011(3) -0.002(3)
C48 0.030(3) 0.022(3) 0.017(3) 0.001(2) 0.006(3) 0.001(3)
C51 0.026(3) 0.020(3) 0.023(3) -0.003(2) 0.008(3) -0.003(3)
C52 0.019(3) 0.023(3) 0.018(3) -0.001(2) 0.006(2) 0.002(2)
C53 0.019(3) 0.020(3) 0.023(3) 0.004(2) 0.004(2) -0.002(2)
C54 0.036(3) 0.019(3) 0.026(3) -0.001(3) 0.009(3) -0.002(3)
C55 0.048(4) 0.021(3) 0.032(4) 0.002(3) 0.019(3) -0.001(3)
C56 0.035(4) 0.018(3) 0.046(4) 0.004(3) 0.018(3) -0.004(3)
C57 0.033(3) 0.018(3) 0.034(4) -0.006(3) 0.008(3) -0.007(3)
C58 0.024(3) 0.026(3) 0.027(3) -0.003(3) 0.004(3) 0.002(3)
C61 0.028(3) 0.021(3) 0.017(3) -0.003(2) 0.007(3) -0.003(3)
C62 0.026(3) 0.024(3) 0.019(3) 0.000(2) 0.007(3) 0.001(3)
C63 0.032(3) 0.038(4) 0.022(3) 0.007(3) 0.014(3) 0.012(3)
C64 0.066(5) 0.036(4) 0.027(4) 0.006(3) 0.019(4) 0.019(4)
C65 0.086(7) 0.044(5) 0.046(5) 0.013(4) 0.024(5) 0.039(5)
C66 0.055(5) 0.093(8) 0.028(4) 0.013(4) 0.013(4) 0.043(5)
C67 0.033(4) 0.078(6) 0.030(4) 0.010(4) 0.009(3) 0.019(4)
C68 0.026(3) 0.054(5) 0.018(3) 0.007(3) 0.007(3) 0.006(3)
C71 0.030(3) 0.023(3) 0.017(3) -0.004(2) 0.005(3) -0.002(3)
C72 0.029(3) 0.019(3) 0.018(3) -0.003(2) 0.010(3) -0.004(3)
C73 0.031(3) 0.027(3) 0.018(3) 0.006(3) 0.010(3) 0.005(3)
C74 0.028(3) 0.037(4) 0.024(3) -0.004(3) 0.009(3) 0.004(3)
C75 0.034(4) 0.070(6) 0.020(4) -0.003(3) 0.006(3) 0.009(4)
C76 0.035(4) 0.071(6) 0.028(4) 0.021(4) 0.013(3) 0.022(4)
C77 0.046(4) 0.045(5) 0.053(5) 0.032(4) 0.031(4) 0.021(4)
C78 0.036(4) 0.032(4) 0.039(4) 0.008(3) 0.021(3) 0.003(3)
C81 0.022(3) 0.029(3) 0.031(4) -0.001(3) 0.007(3) -0.002(3)
C82 0.023(3) 0.035(4) 0.027(3) 0.006(3) 0.002(3) -0.006(3)
C83 0.020(3) 0.042(4) 0.022(3) 0.002(3) 0.007(3) 0.005(3)
C84 0.040(4) 0.046(5) 0.047(5) 0.018(4) 0.026(3) 0.020(4)
C85 0.061(5) 0.060(5) 0.056(6) 0.028(4) 0.031(4) 0.033(5)
C86 0.030(4) 0.081(7) 0.048(5) 0.012(5) 0.022(3) 0.024(4)
C87 0.027(4) 0.073(6) 0.030(4) 0.001(4) 0.010(3) -0.001(4)
C88 0.026(3) 0.043(4) 0.032(4) -0.002(3) 0.008(3) -0.004(3)
C91 0.026(3) 0.021(3) 0.027(3) 0.000(3) 0.003(3) -0.004(3)
C92 0.022(3) 0.023(3) 0.020(3) -0.005(2) 0.001(2) 0.003(3)
C93 0.033(3) 0.022(3) 0.027(3) 0.001(3) 0.011(3) 0.001(3)
C94 0.037(4) 0.026(4) 0.047(4) -0.001(3) 0.010(3) -0.002(3)
C95 0.038(4) 0.030(4) 0.060(5) -0.007(4) 0.017(4) -0.010(3)
C96 0.057(5) 0.023(4) 0.057(5) 0.002(3) 0.034(4) 0.000(3)
C97 0.057(5) 0.027(4) 0.034(4) 0.007(3) 0.019(4) 0.005(3)
C98 0.041(4) 0.028(4) 0.029(4) 0.001(3) 0.012(3) 0.005(3)
C101 0.022(3) 0.028(3) 0.021(3) -0.007(3) 0.006(2) 0.004(3)
C102 0.029(3) 0.042(4) 0.028(4) -0.009(3) 0.010(3) -0.002(3)
C103 0.025(4) 0.096(7) 0.041(5) -0.033(5) 0.012(3) -0.011(4)
C104 0.033(4) 0.089(7) 0.030(4) -0.021(4) -0.010(3) 0.024(5)
C105 0.054(5) 0.061(6) 0.026(4) -0.013(4) -0.011(4) 0.031(5)
C106 0.046(4) 0.028(4) 0.020(3) -0.005(3) 0.000(3) 0.008(3)
C111 0.020(3) 0.017(3) 0.016(3) 0.000(2) 0.003(2) 0.003(2)
C112 0.021(3) 0.022(3) 0.025(3) 0.001(3) 0.005(2) 0.004(3)
C113 0.024(3) 0.031(3) 0.023(3) 0.004(3) 0.012(3) 0.007(3)
C114 0.028(3) 0.029(3) 0.019(3) -0.004(3) 0.006(3) 0.003(3)
C115 0.026(3) 0.024(3) 0.024(3) -0.004(3) 0.008(3) 0.003(3)
C116 0.024(3) 0.019(3) 0.021(3) 0.000(2) 0.008(2) 0.003(2)
C123 0.019(3) 0.021(3) 0.023(3) 0.007(2) 0.008(2) 0.001(2)
C124 0.025(3) 0.036(4) 0.023(3) 0.005(3) 0.005(3) 0.007(3)
C125 0.032(3) 0.046(4) 0.035(4) 0.007(3) 0.014(3) 0.012(3)
C126 0.044(4) 0.035(4) 0.032(4) 0.006(3) 0.022(3) 0.011(3)
C127 0.044(4) 0.025(3) 0.023(3) 0.002(3) 0.018(3) 0.000(3)
C128 0.027(3) 0.024(3) 0.025(3) 0.004(3) 0.011(3) -0.003(3)
C131 0.017(3) 0.020(3) 0.027(3) 0.006(2) 0.009(2) 0.005(2)
C132 0.028(3) 0.023(3) 0.036(4) 0.004(3) 0.010(3) -0.003(3)
C133 0.030(3) 0.025(3) 0.048(4) 0.002(3) 0.014(3) 0.001(3)
C134 0.032(4) 0.023(3) 0.057(5) 0.008(3) 0.018(3) 0.000(3)
C135 0.027(3) 0.035(4) 0.042(4) 0.027(3) 0.012(3) 0.013(3)
C136 0.020(3) 0.037(4) 0.028(4) 0.011(3) 0.005(3) -0.001(3)
C141 0.022(3) 0.018(3) 0.023(3) 0.003(2) 0.002(2) -0.001(2)
C142 0.023(3) 0.029(3) 0.028(4) 0.002(3) 0.007(3) 0.000(3)
C143 0.029(3) 0.041(4) 0.021(3) 0.009(3) -0.001(3) 0.004(3)
C144 0.023(3) 0.033(4) 0.033(4) 0.004(3) -0.001(3) 0.005(3)
C145 0.020(3) 0.019(3) 0.042(4) -0.001(3) 0.006(3) 0.006(3)
C146 0.024(3) 0.022(3) 0.022(3) -0.003(2) 0.004(2) 0.002(3)
C151 0.025(3) 0.020(3) 0.015(3) 0.005(2) 0.001(2) -0.001(2)
C152 0.035(4) 0.026(4) 0.022(3) -0.001(3) 0.004(3) -0.004(3)
C153 0.057(5) 0.023(3) 0.025(4) -0.002(3) 0.005(3) -0.007(3)
C154 0.049(4) 0.036(4) 0.026(4) 0.004(3) 0.000(3) -0.023(4)
C155 0.034(4) 0.043(5) 0.046(5) -0.003(4) 0.007(3) -0.015(4)
C156 0.029(3) 0.034(4) 0.044(4) -0.002(3) 0.007(3) -0.001(3)
C161 0.037(4) 0.031(4) 0.025(4) -0.009(3) 0.011(3) 0.006(3)
C162 0.045(4) 0.066(5) 0.021(4) -0.015(4) 0.009(3) 0.004(4)
C163 0.070(6) 0.095(7) 0.025(4) -0.012(4) 0.020(4) -0.001(6)
C164 0.075(7) 0.119(9) 0.044(6) -0.014(6) 0.038(5) -0.003(7)
C165 0.046(5) 0.079(7) 0.064(6) -0.009(5) 0.033(4) 0.004(5)
C166 0.033(4) 0.055(5) 0.041(5) -0.005(4) 0.009(3) 0.007(4)
C171 0.040(4) 0.031(4) 0.022(3) -0.004(3) 0.014(3) 0.011(3)
C172 0.055(5) 0.046(5) 0.027(4) -0.005(3) 0.009(3) 0.023(4)
C173 0.077(6) 0.051(5) 0.033(4) 0.003(4) 0.020(4) 0.033(5)
C174 0.087(7) 0.030(4) 0.060(6) 0.014(4) 0.054(5) 0.024(4)
C175 0.059(5) 0.032(4) 0.074(6) -0.003(4) 0.051(5) 0.000(4)
C176 0.037(4) 0.027(4) 0.044(4) -0.002(3) 0.023(3) 0.007(3)
C181 0.025(3) 0.026(3) 0.019(3) 0.006(2) 0.008(2) 0.001(3)
C182 0.030(3) 0.025(3) 0.021(3) 0.000(3) 0.002(3) -0.001(3)
C183 0.043(4) 0.024(3) 0.030(4) -0.011(3) 0.011(3) 0.000(3)
C184 0.033(3) 0.034(4) 0.033(4) 0.008(3) 0.014(3) 0.006(3)
C185 0.030(3) 0.067(5) 0.030(4) 0.006(4) 0.005(3) 0.009(4)
C186 0.029(3) 0.058(5) 0.020(3) -0.004(3) 0.008(3) 0.003(3)
C191 0.022(3) 0.025(3) 0.026(3) 0.008(3) 0.004(3) 0.003(3)
C192 0.042(4) 0.035(4) 0.028(4) 0.009(3) 0.003(3) -0.011(3)
C193 0.049(5) 0.042(5) 0.052(5) 0.014(4) 0.010(4) -0.018(4)
C194 0.040(4) 0.056(5) 0.039(5) 0.030(4) 0.015(3) -0.002(4)
C195 0.039(4) 0.054(5) 0.023(4) 0.012(3) 0.011(3) 0.004(4)
C196 0.041(4) 0.040(4) 0.021(3) 0.004(3) 0.012(3) -0.010(3)
C201 0.029(3) 0.046(4) 0.019(3) 0.000(3) 0.008(3) -0.007(3)
C202 0.036(4) 0.056(5) 0.022(4) -0.003(3) 0.001(3) -0.007(4)
C203 0.037(4) 0.059(5) 0.035(4) -0.003(4) 0.000(3) -0.020(4)
C204 0.026(4) 0.086(7) 0.032(4) 0.007(4) 0.004(3) -0.011(4)
C205 0.034(4) 0.075(6) 0.031(4) -0.002(4) 0.011(3) -0.002(4)
C206 0.031(4) 0.055(5) 0.028(4) -0.002(3) 0.013(3) 0.001(3)
C211 0.025(3) 0.045(4) 0.025(4) -0.007(3) 0.010(3) -0.002(3)
C212 0.046(4) 0.048(5) 0.026(4) -0.001(3) 0.006(3) 0.001(4)
C213 0.046(4) 0.067(6) 0.025(4) -0.002(4) -0.004(3) 0.001(4)
C214 0.044(4) 0.075(6) 0.018(4) 0.000(4) 0.006(3) 0.009(4)
C215 0.052(5) 0.073(6) 0.022(4) -0.023(4) 0.006(4) -0.002(4)
C216 0.047(4) 0.046(5) 0.023(4) -0.009(3) 0.009(3) -0.001(4)
C221 0.019(3) 0.046(4) 0.020(3) -0.004(3) 0.001(2) 0.005(3)
C222 0.031(4) 0.045(4) 0.032(4) -0.003(3) 0.013(3) -0.008(3)
C223 0.049(5) 0.069(6) 0.038(5) 0.009(4) 0.009(4) -0.017(4)
C224 0.042(5) 0.117(9) 0.041(5) 0.031(6) 0.004(4) -0.035(6)
C225 0.033(4) 0.118(9) 0.031(4) 0.005(5) 0.014(3) -0.005(5)
C226 0.029(4) 0.087(7) 0.024(4) -0.006(4) 0.005(3) 0.010(4)
C231 0.025(3) 0.021(3) 0.028(4) -0.002(3) -0.002(3) 0.000(3)
C232 0.027(3) 0.027(3) 0.027(4) -0.006(3) 0.001(3) 0.003(3)
C233 0.039(4) 0.029(4) 0.025(4) -0.006(3) 0.005(3) -0.007(3)
C234 0.036(4) 0.034(4) 0.024(4) 0.000(3) 0.001(3) -0.009(3)
C235 0.035(4) 0.040(4) 0.032(4) 0.002(3) -0.002(3) 0.004(3)
C236 0.029(3) 0.039(4) 0.027(4) -0.006(3) -0.002(3) 0.008(3)
O31 0.057(5) 0.086(7) 0.061(5) -0.041(5) 0.031(4) -0.021(5)
C3 0.078(6) 0.070(6) 0.053(6) -0.007(5) 0.006(5) -0.007(5)
O32 0.097(10) 0.053(7) 0.094(10) -0.015(7) 0.061(8) -0.008(7)
C4 0.076(12) 0.044(10) 0.087(13) -0.013(9) 0.040(11) -0.006(9)
S1 0.023(2) 0.037(3) 0.028(3) 0.013(3) 0.003(2) -0.010(2)
F1 0.052(6) 0.059(6) 0.080(6) -0.006(5) 0.009(5) -0.008(5)
F2 0.080(6) 0.054(6) 0.038(5) 0.006(4) 0.006(4) 0.008(5)
F3 0.064(5) 0.056(5) 0.063(6) -0.013(4) -0.004(5) 0.015(5)
O21 0.055(6) 0.055(6) 0.064(6) 0.009(5) 0.003(5) -0.025(6)
O22 0.068(6) 0.088(7) 0.038(6) -0.001(5) 0.020(5) 0.009(6)
O23 0.054(5) 0.049(5) 0.044(6) -0.001(5) 0.003(5) 0.016(5)
C1 0.054(5) 0.051(5) 0.043(5) -0.004(5) 0.008(5) 0.000(5)
S1A 0.066(4) 0.059(4) 0.041(4) 0.004(4) 0.018(4) 0.009(4)
F1A 0.046(5) 0.052(6) 0.059(5) -0.002(5) 0.004(4) -0.011(5)
F2A 0.073(5) 0.065(6) 0.050(5) -0.007(4) 0.030(4) -0.014(5)
F3A 0.065(6) 0.053(5) 0.045(5) 0.014(5) 0.005(5) 0.010(5)
O21A 0.049(6) 0.063(7) 0.056(6) -0.009(5) 0.010(5) -0.016(5)
O22A 0.059(6) 0.063(6) 0.049(6) 0.013(5) 0.019(5) 0.012(5)
O23A 0.061(6) 0.055(6) 0.036(6) -0.001(5) 0.006(5) 0.009(5)
C1A 0.049(5) 0.048(5) 0.040(5) -0.001(5) 0.010(5) -0.001(5)
O31A 0.057(5) 0.086(7) 0.061(5) -0.041(5) 0.031(4) -0.021(5)
Ag21 0.031(3) 0.032(3) 0.024(3) -0.0049(17) 0.011(2) -0.012(2)
Ag20 0.0289(19) 0.036(2) 0.034(3) -0.020(2) 0.009(2) -0.0049(15)

loop_
_atom_type_symbol
_atom_type_description
_atom_type_scat_dispersion_real
_atom_type_scat_dispersion_imag
_atom_type_scat_source
C C 0.0033 0.0016 'International Tables Vol C Tables 4.2.6.8 and 6.1.1.4'
H H 0.0000 0.0000 'International Tables Vol C Tables 4.2.6.8 and 6.1.1.4'
Ag Ag -0.8971 1.1015 'International Tables Vol C Tables 4.2.6.8 and 6.1.1.4'
F F 0.0171 0.0103 'International Tables Vol C Tables 4.2.6.8 and 6.1.1.4'
Mo Mo -1.6832 0.6857 'International Tables Vol C Tables 4.2.6.8 and 6.1.1.4'
O O 0.0106 0.0060 'International Tables Vol C Tables 4.2.6.8 and 6.1.1.4'
P P 0.1023 0.0942 'International Tables Vol C Tables 4.2.6.8 and 6.1.1.4'
S S 0.1246 0.1234 'International Tables Vol C Tables 4.2.6.8 and 6.1.1.4'

loop_
_geom_angle_atom_site_label_1
_geom_angle_atom_site_label_2
_geom_angle_atom_site_label_3
_geom_angle
_geom_angle_site_symmetry_1
_geom_angle_site_symmetry_3
_geom_angle_publ_flag
Ag3 Ag1 Ag4 116.69(2) . . ?
Ag3 Ag1 Ag15 56.923(18) . . ?
Ag15 Ag1 Ag4 60.112(16) . . ?
O1 Ag1 Ag3 110.78(9) . . ?
O1 Ag1 Ag4 56.05(9) . . ?
O1 Ag1 Ag15 84.45(9) . . ?
O6 Ag1 Ag3 106.06(10) . . ?
O6 Ag1 Ag4 131.74(10) . . ?
O6 Ag1 Ag15 157.52(10) . . ?
O6 Ag1 O1 89.30(13) . . ?
O6 Ag1 O8 100.02(13) . . ?
O8 Ag1 Ag3 151.90(9) . . ?
O8 Ag1 Ag4 46.30(9) . . ?
O8 Ag1 Ag15 100.01(9) . . ?
O8 Ag1 O1 79.39(13) . . ?
C41 Ag1 Ag3 44.79(15) . . ?
C41 Ag1 Ag4 97.04(15) . . ?
C41 Ag1 Ag15 50.48(15) . . ?
C41 Ag1 O1 134.71(17) . . ?
C41 Ag1 O6 129.97(18) . . ?
C41 Ag1 O8 109.18(17) . . ?
Ag4 Ag2 Ag9 126.05(2) . . ?
Ag4 Ag2 Ag12 95.37(4) . . ?
Ag4 Ag2 Ag15 62.587(18) . . ?
Ag9 Ag2 Ag15 85.16(2) . . ?
Ag12 Ag2 Ag9 62.97(2) . . ?
Ag12 Ag2 Ag15 119.52(2) . . ?
C21 Ag2 Ag4 142.74(16) . . ?
C21 Ag2 Ag9 50.33(16) . . ?
C21 Ag2 Ag12 48.00(16) . . ?
C21 Ag2 Ag15 135.39(16) . . ?
C31 Ag2 Ag4 49.44(16) . . ?
C31 Ag2 Ag9 130.50(16) . . ?
C31 Ag2 Ag12 144.63(16) . . ?
C31 Ag2 Ag15 46.99(16) . . ?
C31 Ag2 C21 167.3(2) . . ?
Ag1 Ag3 Ag17 113.73(2) . . ?
Ag5 Ag3 Ag1 87.78(3) . . ?
Ag5 Ag3 Ag15 112.23(2) . . ?
Ag5 Ag3 Ag17 61.33(3) . . ?
Ag15 Ag3 Ag1 62.70(2) . . ?
Ag15 Ag3 Ag17 76.648(18) . . ?
C41 Ag3 Ag1 47.98(16) . . ?
C41 Ag3 Ag5 135.74(16) . . ?
C41 Ag3 Ag15 54.17(16) . . ?
C41 Ag3 Ag17 130.77(16) . . ?
C51 Ag3 Ag1 138.82(16) . . ?
C51 Ag3 Ag5 51.04(16) . . ?
C51 Ag3 Ag15 127.07(17) . . ?
C51 Ag3 Ag17 50.76(16) . . ?
C51 Ag3 C41 173.1(2) . . ?
Ag2 Ag4 Ag1 118.37(2) . . ?
Ag2 Ag4 Ag15 64.14(2) . . ?
Ag15 Ag4 Ag1 58.23(2) . . ?
O8 Ag4 Ag1 50.47(10) . . ?
O8 Ag4 Ag2 165.70(10) . . ?
O8 Ag4 Ag15 101.94(10) . . ?
O8 Ag4 O10 93.62(14) . . ?
O10 Ag4 Ag1 122.31(10) . . ?
O10 Ag4 Ag2 100.54(10) . . ?
O10 Ag4 Ag15 154.17(10) . . ?
C31 Ag4 Ag1 100.00(16) . . ?
C31 Ag4 Ag2 48.32(17) . . ?
C31 Ag4 Ag15 47.81(16) . . ?
C31 Ag4 O8 120.43(19) . . ?
C31 Ag4 O10 137.26(19) . . ?
Ag3 Ag5 Ag13 123.30(3) . . ?
Ag3 Ag5 Ag17 63.30(3) . . ?
Ag17 Ag5 Ag13 62.00(2) . . ?
O2 Ag5 Ag3 110.56(9) . . ?
O2 Ag5 Ag13 53.47(9) . . ?
O2 Ag5 Ag17 87.04(10) . . ?
O5 Ag5 Ag3 99.80(10) . . ?
O5 Ag5 Ag13 128.30(10) . . ?
O5 Ag5 Ag17 158.79(10) . . ?
O5 Ag5 O2 87.43(14) . . ?
O5 Ag5 O14 97.97(14) . . ?
O14 Ag5 Ag3 158.20(10) . . ?
O14 Ag5 Ag13 50.45(10) . . ?
O14 Ag5 Ag17 101.61(10) . . ?
O14 Ag5 O2 82.70(13) . . ?
C51 Ag5 Ag3 46.33(16) . . ?
C51 Ag5 Ag13 104.33(16) . . ?
C51 Ag5 Ag17 51.41(15) . . ?
C51 Ag5 O2 137.19(18) . . ?
C51 Ag5 O5 126.86(18) . . ?
C51 Ag5 O14 112.20(18) . . ?
Ag7 Ag6 Ag10 110.86(2) . . ?
Ag7 Ag6 Ag14 60.386(19) . . ?
Ag7 Ag6 Ag16 142.78(3) . . ?
Ag7 Ag6 Ag19 60.26(12) . . ?
Ag7 Ag6 Ag21 60.4(2) . . ?
Ag7 Ag6 Ag20 110.50(19) . . ?
Ag14 Ag6 Ag10 50.90(2) . . ?
Ag14 Ag6 Ag21 109.8(2) . . ?
Ag14 Ag6 Ag20 126.0(3) . . ?
Ag16 Ag6 Ag10 53.564(16) . . ?
Ag16 Ag6 Ag14 99.13(3) . . ?
Ag16 Ag6 Ag21 106.0(2) . . ?
Ag16 Ag6 Ag20 54.07(16) . . ?
Ag19 Ag6 Ag10 131.42(13) . . ?
Ag19 Ag6 Ag14 105.92(12) . . ?
Ag19 Ag6 Ag16 102.44(13) . . ?
C11 Ag6 Ag7 94.13(16) . . ?
C11 Ag6 Ag10 38.94(15) . . ?
C11 Ag6 Ag14 43.97(15) . . ?
C11 Ag6 Ag16 88.45(16) . . ?
C11 Ag6 Ag19 149.71(19) . . ?
C11 Ag6 Ag21 152.8(3) . . ?
C11 Ag6 Ag20 141.6(2) . . ?
C61 Ag6 Ag7 46.77(15) . . ?
C61 Ag6 Ag10 157.30(15) . . ?
C61 Ag6 Ag14 106.41(15) . . ?
C61 Ag6 Ag16 144.70(15) . . ?
C61 Ag6 Ag19 47.5(2) . . ?
C61 Ag6 C11 126.8(2) . . ?
C61 Ag6 C71 109.7(2) . . ?
C61 Ag6 Ag21 42.4(3) . . ?
C61 Ag6 Ag20 90.9(2) . . ?
C71 Ag6 Ag7 150.15(15) . . ?
C71 Ag6 Ag10 92.58(15) . . ?
C71 Ag6 Ag14 142.07(15) . . ?
C71 Ag6 Ag16 43.27(15) . . ?
C71 Ag6 Ag19 90.52(19) . . ?
C71 Ag6 C11 115.6(2) . . ?
C71 Ag6 Ag21 89.9(3) . . ?
C71 Ag6 Ag20 43.6(3) . . ?
Ag21 Ag6 Ag10 137.5(3) . . ?
Ag21 Ag6 Ag20 53.7(3) . . ?
Ag20 Ag6 Ag10 103.2(2) . . ?
Ag6 Ag7 Ag14 64.21(2) . . ?
Ag6 Ag7 Ag19 63.14(13) . . ?
Ag6 Ag7 Ag21 64.9(2) . . ?
Ag14 Ag7 Ag21 116.4(3) . . ?
Ag19 Ag7 Ag14 110.86(14) . . ?
O6 Ag7 Ag6 136.45(10) . . ?
O6 Ag7 Ag14 114.69(10) . . ?
O6 Ag7 Ag19 79.51(16) . . ?
O6 Ag7 Ag21 80.6(3) . . ?
O7 Ag7 Ag6 112.39(11) . . ?
O7 Ag7 Ag14 50.92(11) . . ?
O7 Ag7 Ag19 152.85(17) . . ?
O7 Ag7 O6 90.46(14) . . ?
O7 Ag7 Ag21 159.2(3) . . ?
C61 Ag7 Ag6 51.88(16) . . ?
C61 Ag7 Ag14 115.20(16) . . ?
C61 Ag7 Ag19 49.3(2) . . ?
C61 Ag7 O6 117.72(19) . . ?
C61 Ag7 O7 151.08(19) . . ?
C61 Ag7 Ag21 44.7(3) . . ?
Ag9 Ag8 Ag13 122.43(2) . . ?
Ag9 Ag8 Ag17 89.25(2) . . ?
Ag9 Ag8 Ag18 65.45(2) . . ?
Ag13 Ag8 Ag17 64.75(2) . . ?
Ag13 Ag8 Ag18 85.58(3) . . ?
Ag17 Ag8 Ag18 122.02(2) . . ?
C81 Ag8 Ag9 52.34(18) . . ?
C81 Ag8 Ag13 133.47(17) . . ?
C81 Ag8 Ag17 141.56(18) . . ?
C81 Ag8 Ag18 48.67(17) . . ?
C81 Ag8 C91 169.8(2) . . ?
C91 Ag8 Ag9 137.06(18) . . ?
C91 Ag8 Ag13 49.09(16) . . ?
C91 Ag8 Ag17 47.93(17) . . ?
C91 Ag8 Ag18 134.54(16) . . ?
Ag2 Ag9 Ag12 55.763(19) . . ?
Ag2 Ag9 Ag18 115.04(2) . . ?
Ag8 Ag9 Ag2 144.32(2) . . ?
Ag8 Ag9 Ag12 119.80(3) . . ?
Ag8 Ag9 Ag18 59.874(18) . . ?
Ag12 Ag9 Ag18 62.90(2) . . ?
O18 Ag9 Ag2 73.08(14) . . ?
O18 Ag9 Ag8 104.75(13) . . ?
O18 Ag9 Ag12 128.46(14) . . ?
O18 Ag9 Ag18 163.39(12) . . ?
O18 Ag9 C21 95.66(19) . . ?
C21 Ag9 Ag2 44.75(15) . . ?
C21 Ag9 Ag8 159.50(15) . . ?
C21 Ag9 Ag12 43.83(14) . . ?
C21 Ag9 Ag18 100.05(14) . . ?
C81 Ag9 Ag2 156.09(16) . . ?
C81 Ag9 Ag8 46.81(17) . . ?
C81 Ag9 Ag12 100.59(16) . . ?
C81 Ag9 Ag18 45.61(15) . . ?
C81 Ag9 O18 129.7(2) . . ?
C81 Ag9 C21 117.0(2) . . ?
Ag14 Ag10 Ag6 60.179(19) . . ?
Ag14 Ag10 Ag16 111.28(2) . . ?
Ag16 Ag10 Ag6 57.86(2) . . ?
O9 Ag10 Ag6 140.05(10) . . ?
O9 Ag10 Ag14 86.21(10) . . ?
O9 Ag10 Ag16 127.75(10) . . ?
O9 Ag10 O11 97.77(14) . . ?
O11 Ag10 Ag6 107.11(10) . . ?
O11 Ag10 Ag14 159.64(10) . . ?
O11 Ag10 Ag16 51.03(10) . . ?
C11 Ag10 Ag6 43.62(16) . . ?
C11 Ag10 Ag14 50.12(17) . . ?
C11 Ag10 Ag16 96.74(17) . . ?
C11 Ag10 O9 128.4(2) . . ?
C11 Ag10 O11 133.1(2) . . ?
Ag19 Ag11 Ag16 106.1(2) . . ?
O13 Ag11 Ag16 158.6(3) . . ?
O13 Ag11 Ag19 52.95(18) . . ?
O13 Ag11 O16 99.1(2) . . ?
O13 Ag11 C72 111.4(3) . . ?
O16 Ag11 Ag16 88.2(2) . . ?
O16 Ag11 Ag19 120.6(3) . . ?
O16 Ag11 C72 142.6(3) . . ?
C71 Ag11 Ag16 43.58(18) . . ?
C71 Ag11 Ag19 96.3(3) . . ?
C71 Ag11 O13 133.4(3) . . ?
C71 Ag11 O16 127.5(3) . . ?
C71 Ag11 C72 28.6(2) . . ?
C72 Ag11 Ag16 71.37(18) . . ?
C72 Ag11 Ag19 95.5(3) . . ?
Ag2 Ag12 Ag9 61.27(2) . . ?
Ag2 Ag12 Ag18 117.20(2) . . ?
Ag9 Ag12 Ag18 59.74(2) . . ?
O9 Ag12 Ag2 105.87(10) . . ?
O9 Ag12 Ag9 162.27(10) . . ?
O9 Ag12 Ag18 125.07(10) . . ?
O12 Ag12 Ag2 157.85(11) . . ?
O12 Ag12 Ag9 97.40(11) . . ?
O12 Ag12 Ag18 46.75(11) . . ?
O12 Ag12 O9 96.24(15) . . ?
C21 Ag12 Ag2 48.18(16) . . ?
C21 Ag12 Ag9 49.41(16) . . ?
C21 Ag12 Ag18 101.98(17) . . ?
C21 Ag12 O9 132.57(19) . . ?
C21 Ag12 O12 114.31(19) . . ?
Ag5 Ag13 Ag17 58.84(2) . . ?
Ag8 Ag13 Ag5 114.22(3) . . ?
Ag8 Ag13 Ag17 57.76(3) . . ?
O2 Ag13 Ag5 51.85(9) . . ?
O2 Ag13 Ag8 105.86(9) . . ?
O2 Ag13 Ag17 84.06(9) . . ?
O14 Ag13 Ag5 49.77(9) . . ?
O14 Ag13 Ag8 153.25(9) . . ?
O14 Ag13 Ag17 98.39(10) . . ?
O14 Ag13 O2 81.09(13) . . ?
O16 Ag13 Ag5 129.70(11) . . ?
O16 Ag13 Ag8 105.34(11) . . ?
O16 Ag13 Ag17 158.58(11) . . ?
O16 Ag13 O2 88.99(14) . . ?
O16 Ag13 O14 100.51(15) . . ?
C91 Ag13 Ag5 95.27(17) . . ?
C91 Ag13 Ag8 45.50(16) . . ?
C91 Ag13 Ag17 44.05(17) . . ?
C91 Ag13 O2 127.40(19) . . ?
C91 Ag13 O14 109.63(19) . . ?
C91 Ag13 O16 135.0(2) . . ?
Ag7 Ag14 Ag6 55.41(2) . . ?
Ag10 Ag14 Ag6 68.92(2) . . ?
Ag10 Ag14 Ag7 123.79(2) . . ?
O1 Ag14 Ag6 82.34(9) . . ?
O1 Ag14 Ag7 68.02(9) . . ?
O1 Ag14 Ag10 99.49(9) . . ?
O7 Ag14 Ag6 99.86(10) . . ?
O7 Ag14 Ag7 46.63(9) . . ?
O7 Ag14 Ag10 167.06(10) . . ?
O7 Ag14 O1 84.88(13) . . ?
O7 Ag14 O10 104.35(14) . . ?
O10 Ag14 Ag6 152.13(10) . . ?
O10 Ag14 Ag7 140.80(10) . . ?
O10 Ag14 Ag10 88.16(10) . . ?
O10 Ag14 O1 86.24(13) . . ?
C11 Ag14 Ag6 48.38(16) . . ?
C11 Ag14 Ag7 93.39(16) . . ?
C11 Ag14 Ag10 48.83(16) . . ?
C11 Ag14 O1 126.17(18) . . ?
C11 Ag14 O7 118.99(19) . . ?
C11 Ag14 O10 125.81(19) . . ?
Ag1 Ag15 Ag2 111.47(2) . . ?
Ag1 Ag15 Ag4 61.654(19) . . ?
Ag3 Ag15 Ag1 60.376(16) . . ?
Ag3 Ag15 Ag2 154.75(2) . . ?
Ag3 Ag15 Ag4 121.65(3) . . ?
Ag4 Ag15 Ag2 53.277(18) . . ?
O17 Ag15 Ag1 129.56(10) . . ?
O17 Ag15 Ag2 104.69(10) . . ?
O17 Ag15 Ag3 71.82(10) . . ?
O17 Ag15 Ag4 154.57(10) . . ?
O17 Ag15 C41 108.14(17) . . ?
C31 Ag15 Ag1 99.62(15) . . ?
C31 Ag15 Ag2 42.17(16) . . ?
C31 Ag15 Ag3 155.24(15) . . ?
C31 Ag15 Ag4 43.80(15) . . ?
C31 Ag15 O17 130.59(18) . . ?
C31 Ag15 C41 110.0(2) . . ?
C41 Ag15 Ag1 46.27(14) . . ?
C41 Ag15 Ag2 147.05(14) . . ?
C41 Ag15 Ag3 46.07(14) . . ?
C41 Ag15 Ag4 95.15(14) . . ?
Ag10 Ag16 Ag6 68.58(2) . . ?
Ag10 Ag16 Ag11 132.41(10) . . ?
Ag11 Ag16 Ag6 68.10(9) . . ?
O11 Ag16 Ag6 117.43(10) . . ?
O11 Ag16 Ag10 50.96(10) . . ?
O11 Ag16 Ag11 172.74(15) . . ?
O11 Ag16 O15 93.28(15) . . ?
O11 Ag16 Ag20 167.7(3) . . ?
O15 Ag16 Ag6 142.51(11) . . ?
O15 Ag16 Ag10 128.81(11) . . ?
O15 Ag16 Ag11 79.87(15) . . ?
O15 Ag16 Ag20 78.7(2) . . ?
C71 Ag16 Ag6 48.82(16) . . ?
C71 Ag16 Ag10 111.48(17) . . ?
C71 Ag16 Ag11 46.2(2) . . ?
C71 Ag16 O11 140.84(19) . . ?
C71 Ag16 O15 118.1(2) . . ?
C71 Ag16 Ag20 51.2(3) . . ?
Ag20 Ag16 Ag6 67.1(2) . . ?
Ag20 Ag16 Ag10 128.1(3) . . ?
Ag3 Ag17 Ag13 112.91(3) . . ?
Ag5 Ag17 Ag3 55.37(2) . . ?
Ag5 Ag17 Ag13 59.16(3) . . ?
Ag8 Ag17 Ag3 149.91(2) . . ?
Ag8 Ag17 Ag5 114.27(3) . . ?
Ag8 Ag17 Ag13 57.50(2) . . ?
O17 Ag17 Ag3 67.63(10) . . ?
O17 Ag17 Ag5 121.02(10) . . ?
O17 Ag17 Ag8 106.94(10) . . ?
O17 Ag17 Ag13 151.97(10) . . ?
O17 Ag17 C51 98.81(18) . . ?
C51 Ag17 Ag3 42.14(14) . . ?
C51 Ag17 Ag5 46.72(14) . . ?
C51 Ag17 Ag8 154.13(14) . . ?
C51 Ag17 Ag13 97.92(14) . . ?
C91 Ag17 Ag3 149.97(16) . . ?
C91 Ag17 Ag5 96.34(16) . . ?
C91 Ag17 Ag8 45.42(16) . . ?
C91 Ag17 Ag13 44.99(15) . . ?
C91 Ag17 O17 142.15(19) . . ?
C91 Ag17 C51 112.5(2) . . ?
Ag8 Ag18 Ag9 54.677(19) . . ?
Ag8 Ag18 Ag12 109.61(2) . . ?
Ag9 Ag18 Ag12 57.360(17) . . ?
O4 Ag18 Ag8 104.22(9) . . ?
O4 Ag18 Ag9 84.75(9) . . ?
O4 Ag18 Ag12 53.09(9) . . ?
O12 Ag18 Ag8 147.67(10) . . ?
O12 Ag18 Ag9 93.92(10) . . ?
O12 Ag18 Ag12 45.08(10) . . ?
O12 Ag18 O4 77.18(13) . . ?
O15 Ag18 Ag8 115.95(12) . . ?
O15 Ag18 Ag9 161.96(11) . . ?
O15 Ag18 Ag12 122.95(11) . . ?
O15 Ag18 O4 83.13(14) . . ?
O15 Ag18 O12 96.35(15) . . ?
C81 Ag18 Ag8 44.09(17) . . ?
C81 Ag18 Ag9 45.97(16) . . ?
C81 Ag18 Ag12 95.93(17) . . ?
C81 Ag18 O4 129.72(19) . . ?
C81 Ag18 O12 110.1(2) . . ?
C81 Ag18 O15 140.9(2) . . ?
Ag7 Ag19 Ag6 56.61(11) . . ?
Ag11 Ag19 Ag6 69.71(18) . . ?
Ag11 Ag19 Ag7 125.8(3) . . ?
O2 Ag19 Ag6 87.0(2) . . ?
O2 Ag19 Ag7 101.2(2) . . ?
O2 Ag19 Ag11 67.3(3) . . ?
O5 Ag19 Ag6 144.3(3) . . ?
O5 Ag19 Ag7 90.6(2) . . ?
O5 Ag19 Ag11 137.4(3) . . ?
O5 Ag19 O2 86.1(2) . . ?
O5 Ag19 O13 99.9(3) . . ?
O13 Ag19 Ag6 114.8(3) . . ?
O13 Ag19 Ag7 166.6(3) . . ?
O13 Ag19 Ag11 48.95(18) . . ?
O13 Ag19 O2 87.9(3) . . ?
C61 Ag19 Ag6 47.86(19) . . ?
C61 Ag19 Ag7 44.96(19) . . ?
C61 Ag19 Ag11 102.8(3) . . ?
C61 Ag19 O2 132.1(3) . . ?
C61 Ag19 O5 119.5(3) . . ?
C61 Ag19 O13 121.8(3) . . ?
O1 Mo1 O2 110.58(18) . . ?
O3 Mo1 O1 108.85(18) . . ?
O3 Mo1 O2 108.94(19) . . ?
O3 Mo1 O4 109.29(18) . . ?
O4 Mo1 O1 109.29(18) . . ?
O4 Mo1 O2 109.86(18) . . ?
O5 P1 O6 117.4(2) . . ?
O5 P1 C101 108.4(3) . . ?
O5 P1 C111 109.7(2) . . ?
O6 P1 C101 109.3(3) . . ?
O6 P1 C111 106.5(2) . . ?
C101 P1 C111 104.8(3) . . ?
O7 P2 O8 117.3(2) . . ?
O7 P2 C123 111.1(2) . . ?
O7 P2 C131 106.7(3) . . ?
O8 P2 C123 106.4(3) . . ?
O8 P2 C131 109.6(2) . . ?
C131 P2 C123 105.1(3) . . ?
O9 P3 C141 105.4(3) . . ?
O9 P3 C151 107.4(2) . . ?
O10 P3 O9 117.0(2) . . ?
O10 P3 C141 110.3(3) . . ?
O10 P3 C151 108.1(3) . . ?
C151 P3 C141 108.3(3) . . ?
O11 P4 C161 109.3(3) . . ?
O11 P4 C171 108.1(3) . . ?
O12 P4 O11 117.9(2) . . ?
O12 P4 C161 106.2(3) . . ?
O12 P4 C171 107.1(3) . . ?
C161 P4 C171 107.8(3) . . ?
O13 P5 C181 107.7(3) . . ?
O13 P5 C191 108.1(3) . . ?
O14 P5 O13 117.4(2) . . ?
O14 P5 C181 109.8(3) . . ?
O14 P5 C191 108.8(3) . . ?
C191 P5 C181 104.3(3) . . ?
O15 P6 O16 117.3(2) . . ?
O15 P6 C201 107.1(3) . . ?
O15 P6 C211 110.6(3) . . ?
O16 P6 C201 109.5(3) . . ?
O16 P6 C211 106.3(3) . . ?
C201 P6 C211 105.5(3) . . ?
O17 P7 C221 106.9(3) . . ?
O17 P7 C231 107.9(3) . . ?
O18 P7 O17 117.1(3) . . ?
O18 P7 C221 109.9(3) . . ?
O18 P7 C231 108.8(3) . . ?
C231 P7 C221 105.7(3) . . ?
Ag1 O1 Ag14 121.53(15) . . ?
Mo1 O1 Ag1 115.26(18) . . ?
Mo1 O1 Ag14 122.96(19) . . ?
Ag5 O2 Ag13 74.68(11) . . ?
Ag5 O2 Ag19 85.7(2) . . ?
Ag19 O2 Ag13 122.2(2) . . ?
Mo1 O2 Ag5 116.63(19) . . ?
Mo1 O2 Ag13 114.35(19) . . ?
Mo1 O2 Ag19 123.0(2) . . ?
Mo1 O4 Ag18 114.88(18) . . ?
Ag5 O5 Ag19 94.2(2) . . ?
Ag5 O5 Ag21 100.8(3) . . ?
P1 O5 Ag5 129.7(2) . . ?
P1 O5 Ag19 111.1(3) . . ?
P1 O5 Ag21 109.9(3) . . ?
Ag1 O6 Ag7 107.23(16) . . ?
P1 O6 Ag1 116.8(2) . . ?
P1 O6 Ag7 118.4(2) . . ?
Ag7 O7 Ag14 82.45(13) . . ?
P2 O7 Ag7 134.7(2) . . ?
P2 O7 Ag14 116.1(2) . . ?
Ag4 O8 Ag1 83.23(12) . . ?
P2 O8 Ag1 112.6(2) . . ?
P2 O8 Ag4 136.7(2) . . ?
Ag12 O9 Ag10 105.32(15) . . ?
P3 O9 Ag10 115.9(2) . . ?
P3 O9 Ag12 118.3(2) . . ?
Ag4 O10 Ag14 97.88(15) . . ?
P3 O10 Ag4 127.7(2) . . ?
P3 O10 Ag14 113.0(2) . . ?
Ag10 O11 Ag16 78.01(12) . . ?
P4 O11 Ag10 121.1(2) . . ?
P4 O11 Ag16 127.0(2) . . ?
Ag12 O12 Ag18 88.17(14) . . ?
P4 O12 Ag12 124.5(2) . . ?
P4 O12 Ag18 123.7(2) . . ?
Ag11 O13 Ag19 78.1(2) . . ?
P5 O13 Ag11 129.4(3) . . ?
P5 O13 Ag19 118.8(3) . . ?
P5 O13 Ag21 120.8(4) . . ?
P5 O13 Ag20 125.3(3) . . ?
Ag21 O13 Ag20 77.8(4) . . ?
Ag5 O14 Ag13 79.78(12) . . ?
P5 O14 Ag5 124.2(2) . . ?
P5 O14 Ag13 123.6(2) . . ?
Ag18 O15 Ag16 104.33(17) . . ?
P6 O15 Ag16 120.1(2) . . ?
P6 O15 Ag18 114.7(2) . . ?
Ag13 O16 Ag11 104.0(2) . . ?
Ag13 O16 Ag20 97.2(4) . . ?
P6 O16 Ag11 105.1(3) . . ?
P6 O16 Ag13 133.8(3) . . ?
P6 O16 Ag20 106.5(3) . . ?
Ag17 O17 Ag15 105.07(15) . . ?
P7 O17 Ag15 114.7(2) . . ?
P7 O17 Ag17 116.4(2) . . ?
P7 O18 Ag9 126.0(3) . . ?
Ag10 C11 Ag6 97.4(2) . . ?
Ag10 C11 Ag14 81.0(2) . . ?
Ag14 C11 Ag6 87.6(2) . . ?
C12 C11 Ag6 93.8(4) . . ?
C12 C11 Ag10 137.8(5) . . ?
C12 C11 Ag14 140.2(5) . . ?
C11 C12 C13 177.6(7) . . ?
C14 C13 C12 120.3(6) . . ?
C18 C13 C12 119.4(7) . . ?
C18 C13 C14 120.3(6) . . ?
C13 C14 H14 120.2 . . ?
C15 C14 C13 119.6(7) . . ?
C15 C14 H14 120.2 . . ?
C14 C15 H15 120.2 . . ?
C16 C15 C14 119.5(7) . . ?
C16 C15 H15 120.2 . . ?
C15 C16 H16 119.1 . . ?
C15 C16 C17 121.8(7) . . ?
C17 C16 H16 119.1 . . ?
C16 C17 H17 120.5 . . ?
C16 C17 C18 118.9(7) . . ?
C18 C17 H17 120.5 . . ?
C13 C18 C17 119.7(7) . . ?
C13 C18 H18 120.1 . . ?
C17 C18 H18 120.1 . . ?
Ag2 C21 Ag9 84.9(2) . . ?
Ag12 C21 Ag2 83.8(2) . . ?
Ag12 C21 Ag9 86.8(2) . . ?
C22 C21 Ag2 121.3(5) . . ?
C22 C21 Ag9 103.8(4) . . ?
C22 C21 Ag12 153.1(5) . . ?
C21 C22 C23 174.7(6) . . ?
C24 C23 C22 118.7(5) . . ?
C28 C23 C22 122.4(6) . . ?
C28 C23 C24 118.9(5) . . ?
C23 C24 H24 120.0 . . ?
C25 C24 C23 120.0(6) . . ?
C25 C24 H24 120.0 . . ?
C24 C25 H25 119.8 . . ?
C26 C25 C24 120.4(7) . . ?
C26 C25 H25 119.8 . . ?
C25 C26 H26 119.8 . . ?
C25 C26 C27 120.5(6) . . ?
C27 C26 H26 119.8 . . ?
C26 C27 H27 120.2 . . ?
C26 C27 C28 119.6(6) . . ?
C28 C27 H27 120.2 . . ?
C23 C28 C27 120.7(6) . . ?
C23 C28 H28 119.7 . . ?
C27 C28 H28 119.7 . . ?
Ag2 C31 Ag4 82.2(2) . . ?
Ag2 C31 Ag15 90.8(2) . . ?
Ag4 C31 Ag15 88.4(2) . . ?
C32 C31 Ag2 132.7(5) . . ?
C32 C31 Ag4 142.0(5) . . ?
C32 C31 Ag15 103.2(4) . . ?
C31 C32 C33 178.1(7) . . ?
C34 C33 C32 121.4(6) . . ?
C34 C33 C38 119.8(6) . . ?
C38 C33 C32 118.8(6) . . ?
C33 C34 H34 119.8 . . ?
C33 C34 C35 120.4(7) . . ?
C35 C34 H34 119.8 . . ?
C34 C35 H35 120.7 . . ?
C36 C35 C34 118.6(7) . . ?
C36 C35 H35 120.7 . . ?
C35 C36 H36 119.2 . . ?
C37 C36 C35 121.7(7) . . ?
C37 C36 H36 119.2 . . ?
C36 C37 H37 120.3 . . ?
C36 C37 C38 119.5(7) . . ?
C38 C37 H37 120.3 . . ?
C33 C38 H38 120.0 . . ?
C37 C38 C33 120.0(7) . . ?
C37 C38 H38 120.0 . . ?
Ag1 C41 Ag15 83.25(19) . . ?
Ag3 C41 Ag1 87.2(2) . . ?
Ag3 C41 Ag15 79.77(19) . . ?
C42 C41 Ag1 115.4(5) . . ?
C42 C41 Ag3 147.7(5) . . ?
C42 C41 Ag15 123.5(5) . . ?
C41 C42 C43 179.3(7) . . ?
C44 C43 C42 120.0(5) . . ?
C44 C43 C48 118.6(5) . . ?
C48 C43 C42 121.4(5) . . ?
C43 C44 H44 119.9 . . ?
C45 C44 C43 120.2(6) . . ?
C45 C44 H44 119.9 . . ?
C44 C45 H45 119.5 . . ?
C46 C45 C44 121.0(6) . . ?
C46 C45 H45 119.5 . . ?
C45 C46 H46 120.3 . . ?
C45 C46 C47 119.4(6) . . ?
C47 C46 H46 120.3 . . ?
C46 C47 H47 120.0 . . ?
C48 C47 C46 119.9(6) . . ?
C48 C47 H47 120.0 . . ?
C43 C48 H48 119.6 . . ?
C47 C48 C43 120.9(6) . . ?
C47 C48 H48 119.6 . . ?
Ag3 C51 Ag5 82.6(2) . . ?
Ag3 C51 Ag17 87.1(2) . . ?
Ag5 C51 Ag17 81.87(19) . . ?
C52 C51 Ag3 163.1(5) . . ?
C52 C51 Ag5 109.6(5) . . ?
C52 C51 Ag17 105.9(4) . . ?
C51 C52 C53 176.5(6) . . ?
C54 C53 C52 119.7(5) . . ?
C54 C53 C58 118.8(6) . . ?
C58 C53 C52 121.6(5) . . ?
C53 C54 H54 119.9 . . ?
C55 C54 C53 120.3(6) . . ?
C55 C54 H54 119.9 . . ?
C54 C55 H55 119.8 . . ?
C54 C55 C56 120.4(6) . . ?
C56 C55 H55 119.8 . . ?
C55 C56 H56 120.2 . . ?
C57 C56 C55 119.5(6) . . ?
C57 C56 H56 120.2 . . ?
C56 C57 H57 119.7 . . ?
C58 C57 C56 120.6(6) . . ?
C58 C57 H57 119.7 . . ?
C53 C58 H58 119.8 . . ?
C57 C58 C53 120.4(6) . . ?
C57 C58 H58 119.8 . . ?
Ag7 C61 Ag6 81.4(2) . . ?
Ag7 C61 Ag19 85.7(3) . . ?
Ag7 C61 Ag21 91.6(4) . . ?
Ag19 C61 Ag6 84.7(3) . . ?
C62 C61 Ag6 131.8(5) . . ?
C62 C61 Ag7 144.8(5) . . ?
C62 C61 Ag19 106.1(5) . . ?
C62 C61 Ag21 97.8(6) . . ?
Ag21 C61 Ag6 91.8(4) . . ?
C61 C62 C63 179.4(7) . . ?
C61 C62 Ag21 54.5(5) . . ?
C63 C62 Ag21 125.6(5) . . ?
C64 C63 C62 120.8(6) . . ?
C64 C63 C68 119.1(6) . . ?
C68 C63 C62 120.1(6) . . ?
C63 C64 H64 120.2 . . ?
C63 C64 C65 119.6(8) . . ?
C65 C64 H64 120.2 . . ?
C64 C65 H65 120.1 . . ?
C66 C65 C64 119.8(8) . . ?
C66 C65 H65 120.1 . . ?
C65 C66 H66 119.4 . . ?
C67 C66 C65 121.2(7) . . ?
C67 C66 H66 119.4 . . ?
C66 C67 H67 120.5 . . ?
C66 C67 C68 119.1(8) . . ?
C68 C67 H67 120.5 . . ?
C63 C68 H68 119.4 . . ?
C67 C68 C63 121.1(7) . . ?
C67 C68 H68 119.4 . . ?
Ag11 C71 Ag6 98.8(3) . . ?
Ag16 C71 Ag6 87.9(2) . . ?
Ag16 C71 Ag11 90.2(3) . . ?
Ag16 C71 Ag20 82.8(4) . . ?
C72 C71 Ag6 108.2(5) . . ?
C72 C71 Ag11 91.1(5) . . ?
C72 C71 Ag16 163.4(5) . . ?
C72 C71 Ag20 100.1(6) . . ?
Ag20 C71 Ag6 92.0(4) . . ?
C71 C72 Ag11 60.2(4) . . ?
C71 C72 C73 175.4(6) . . ?
C73 C72 Ag11 124.1(4) . . ?
C74 C73 C72 120.0(6) . . ?
C74 C73 C78 119.5(6) . . ?
C78 C73 C72 120.4(6) . . ?
C73 C74 H74 120.2 . . ?
C75 C74 C73 119.5(7) . . ?
C75 C74 H74 120.2 . . ?
C74 C75 H75 119.7 . . ?
C74 C75 C76 120.7(7) . . ?
C76 C75 H75 119.7 . . ?
C75 C76 H76 120.3 . . ?
C77 C76 C75 119.4(7) . . ?
C77 C76 H76 120.3 . . ?
C76 C77 H77 119.5 . . ?
C76 C77 C78 120.9(7) . . ?
C78 C77 H77 119.5 . . ?
C73 C78 H78 120.1 . . ?
C77 C78 C73 119.9(7) . . ?
C77 C78 H78 120.1 . . ?
Ag8 C81 Ag9 80.9(2) . . ?
Ag8 C81 Ag18 87.2(2) . . ?
Ag18 C81 Ag9 88.4(2) . . ?
C82 C81 Ag8 155.3(6) . . ?
C82 C81 Ag9 121.2(5) . . ?
C82 C81 Ag18 103.1(5) . . ?
C81 C82 C83 177.0(7) . . ?
C84 C83 C82 118.8(6) . . ?
C88 C83 C82 121.5(6) . . ?
C88 C83 C84 119.7(6) . . ?
C83 C84 H84 120.4 . . ?
C85 C84 C83 119.2(7) . . ?
C85 C84 H84 120.4 . . ?
C84 C85 H85 119.5 . . ?
C84 C85 C86 121.0(8) . . ?
C86 C85 H85 119.5 . . ?
C85 C86 H86 120.2 . . ?
C87 C86 C85 119.7(7) . . ?
C87 C86 H86 120.2 . . ?
C86 C87 H87 119.4 . . ?
C86 C87 C88 121.1(7) . . ?
C88 C87 H87 119.4 . . ?
C83 C88 C87 119.3(7) . . ?
C83 C88 H88 120.4 . . ?
C87 C88 H88 120.4 . . ?
Ag8 C91 Ag13 85.4(2) . . ?
Ag8 C91 Ag17 86.6(2) . . ?
Ag17 C91 Ag13 91.0(2) . . ?
C92 C91 Ag8 121.9(5) . . ?
C92 C91 Ag13 108.5(5) . . ?
C92 C91 Ag17 145.7(5) . . ?
C91 C92 C93 179.2(7) . . ?
C94 C93 C92 120.8(6) . . ?
C94 C93 C98 119.6(6) . . ?
C98 C93 C92 119.6(6) . . ?
C93 C94 H94 120.0 . . ?
C93 C94 C95 120.1(7) . . ?
C95 C94 H94 120.0 . . ?
C94 C95 H95 120.0 . . ?
C96 C95 C94 120.0(7) . . ?
C96 C95 H95 120.0 . . ?
C95 C96 H96 119.9 . . ?
C95 C96 C97 120.2(7) . . ?
C97 C96 H96 119.9 . . ?
C96 C97 H97 119.9 . . ?
C96 C97 C98 120.2(7) . . ?
C98 C97 H97 119.9 . . ?
C93 C98 H98 120.1 . . ?
C97 C98 C93 119.8(7) . . ?
C97 C98 H98 120.1 . . ?
C102 C101 P1 120.2(5) . . ?
C106 C101 P1 120.0(5) . . ?
C106 C101 C102 119.2(6) . . ?
C101 C102 H102 120.0 . . ?
C103 C102 C101 120.0(7) . . ?
C103 C102 H102 120.0 . . ?
C102 C103 H103 119.9 . . ?
C102 C103 C104 120.1(8) . . ?
C104 C103 H103 119.9 . . ?
C103 C104 H104 120.4 . . ?
C105 C104 C103 119.3(7) . . ?
C105 C104 H104 120.4 . . ?
C104 C105 H105 119.3 . . ?
C104 C105 C106 121.4(8) . . ?
C106 C105 H105 119.3 . . ?
C101 C106 H106 120.0 . . ?
C105 C106 C101 119.9(8) . . ?
C105 C106 H106 120.0 . . ?
C112 C111 P1 118.1(4) . . ?
C116 C111 P1 122.8(4) . . ?
C116 C111 C112 119.1(5) . . ?
C111 C112 H112 119.6 . . ?
C111 C112 C113 120.7(6) . . ?
C113 C112 H112 119.6 . . ?
C112 C113 H113 120.2 . . ?
C114 C113 C112 119.6(6) . . ?
C114 C113 H113 120.2 . . ?
C113 C114 H114 120.2 . . ?
C113 C114 C115 119.7(6) . . ?
C115 C114 H114 120.2 . . ?
C114 C115 H115 119.8 . . ?
C116 C115 C114 120.5(6) . . ?
C116 C115 H115 119.8 . . ?
C111 C116 C115 120.4(6) . . ?
C111 C116 H116 119.8 . . ?
C115 C116 H116 119.8 . . ?
C124 C123 P2 121.8(5) . . ?
C124 C123 C128 119.1(6) . . ?
C128 C123 P2 118.9(4) . . ?
C123 C124 H124 120.1 . . ?
C125 C124 C123 119.9(6) . . ?
C125 C124 H124 120.1 . . ?
C124 C125 H125 119.5 . . ?
C124 C125 C126 121.0(6) . . ?
C126 C125 H125 119.5 . . ?
C125 C126 H126 120.2 . . ?
C127 C126 C125 119.6(6) . . ?
C127 C126 H126 120.2 . . ?
C126 C127 H127 120.1 . . ?
C126 C127 C128 119.8(6) . . ?
C128 C127 H127 120.1 . . ?
C123 C128 H128 119.7 . . ?
C127 C128 C123 120.5(6) . . ?
C127 C128 H128 119.7 . . ?
C132 C131 P2 121.6(5) . . ?
C136 C131 P2 118.9(5) . . ?
C136 C131 C132 119.5(6) . . ?
C131 C132 H132 119.8 . . ?
C133 C132 C131 120.3(6) . . ?
C133 C132 H132 119.8 . . ?
C132 C133 H133 120.0 . . ?
C134 C133 C132 120.1(7) . . ?
C134 C133 H133 120.0 . . ?
C133 C134 H134 119.8 . . ?
C135 C134 C133 120.3(6) . . ?
C135 C134 H134 119.8 . . ?
C134 C135 H135 119.9 . . ?
C134 C135 C136 120.2(6) . . ?
C136 C135 H135 119.9 . . ?
C131 C136 C135 119.6(6) . . ?
C131 C136 H136 120.2 . . ?
C135 C136 H136 120.2 . . ?
C142 C141 P3 121.1(5) . . ?
C142 C141 C146 119.8(5) . . ?
C146 C141 P3 118.8(5) . . ?
C141 C142 H142 120.0 . . ?
C141 C142 C143 120.1(6) . . ?
C143 C142 H142 120.0 . . ?
C142 C143 H143 120.2 . . ?
C144 C143 C142 119.6(6) . . ?
C144 C143 H143 120.2 . . ?
C143 C144 H144 119.7 . . ?
C145 C144 C143 120.7(6) . . ?
C145 C144 H144 119.7 . . ?
C144 C145 H145 120.1 . . ?
C144 C145 C146 119.9(6) . . ?
C146 C145 H145 120.1 . . ?
C141 C146 C145 120.0(6) . . ?
C141 C146 H146 120.0 . . ?
C145 C146 H146 120.0 . . ?
C152 C151 P3 120.9(5) . . ?
C152 C151 C156 118.6(6) . . ?
C156 C151 P3 120.5(5) . . ?
C151 C152 H152 119.3 . . ?
C151 C152 C153 121.3(6) . . ?
C153 C152 H152 119.3 . . ?
C152 C153 H153 120.3 . . ?
C154 C153 C152 119.3(7) . . ?
C154 C153 H153 120.3 . . ?
C153 C154 H154 119.9 . . ?
C155 C154 C153 120.3(6) . . ?
C155 C154 H154 119.9 . . ?
C154 C155 H155 119.6 . . ?
C154 C155 C156 120.8(7) . . ?
C156 C155 H155 119.6 . . ?
C151 C156 H156 120.2 . . ?
C155 C156 C151 119.6(7) . . ?
C155 C156 H156 120.2 . . ?
C162 C161 P4 121.8(5) . . ?
C166 C161 P4 120.2(5) . . ?
C166 C161 C162 117.9(7) . . ?
C161 C162 H162 120.1 . . ?
C163 C162 C161 119.9(7) . . ?
C163 C162 H162 120.1 . . ?
C162 C163 H163 119.4 . . ?
C162 C163 C164 121.2(8) . . ?
C164 C163 H163 119.4 . . ?
C163 C164 H164 120.7 . . ?
C165 C164 C163 118.7(8) . . ?
C165 C164 H164 120.7 . . ?
C164 C165 H165 119.8 . . ?
C166 C165 C164 120.5(8) . . ?
C166 C165 H165 119.8 . . ?
C161 C166 H166 119.1 . . ?
C165 C166 C161 121.9(8) . . ?
C165 C166 H166 119.1 . . ?
C172 C171 P4 119.7(6) . . ?
C172 C171 C176 119.3(7) . . ?
C176 C171 P4 121.0(5) . . ?
C171 C172 H172 120.1 . . ?
C171 C172 C173 119.7(8) . . ?
C173 C172 H172 120.1 . . ?
C172 C173 H173 119.8 . . ?
C174 C173 C172 120.5(8) . . ?
C174 C173 H173 119.8 . . ?
C173 C174 H174 119.8 . . ?
C175 C174 C173 120.5(7) . . ?
C175 C174 H174 119.8 . . ?
C174 C175 H175 120.4 . . ?
C174 C175 C176 119.2(8) . . ?
C176 C175 H175 120.4 . . ?
C171 C176 C175 120.7(7) . . ?
C171 C176 H176 119.6 . . ?
C175 C176 H176 119.6 . . ?
C182 C181 P5 122.9(5) . . ?
C182 C181 C186 119.0(6) . . ?
C186 C181 P5 118.0(5) . . ?
C181 C182 H182 119.8 . . ?
C183 C182 C181 120.4(6) . . ?
C183 C182 H182 119.8 . . ?
C182 C183 H183 119.9 . . ?
C182 C183 C184 120.3(6) . . ?
C184 C183 H183 119.9 . . ?
C183 C184 H184 120.3 . . ?
C185 C184 C183 119.3(6) . . ?
C185 C184 H184 120.3 . . ?
C184 C185 H185 119.6 . . ?
C186 C185 C184 120.8(6) . . ?
C186 C185 H185 119.6 . . ?
C181 C186 H186 119.9 . . ?
C185 C186 C181 120.2(6) . . ?
C185 C186 H186 119.9 . . ?
C192 C191 P5 119.4(5) . . ?
C196 C191 P5 122.3(5) . . ?
C196 C191 C192 118.2(6) . . ?
C191 C192 H192 120.1 . . ?
C193 C192 C191 119.7(7) . . ?
C193 C192 H192 120.1 . . ?
C192 C193 H193 119.1 . . ?
C194 C193 C192 121.7(7) . . ?
C194 C193 H193 119.1 . . ?
C193 C194 H194 120.2 . . ?
C193 C194 C195 119.5(6) . . ?
C195 C194 H194 120.2 . . ?
C194 C195 H195 120.0 . . ?
C194 C195 C196 120.0(7) . . ?
C196 C195 H195 120.0 . . ?
C191 C196 H196 119.6 . . ?
C195 C196 C191 120.7(7) . . ?
C195 C196 H196 119.6 . . ?
C202 C201 P6 121.5(6) . . ?
C202 C201 C206 118.9(6) . . ?
C206 C201 P6 119.4(5) . . ?
C201 C202 H202 119.8 . . ?
C201 C202 C203 120.4(8) . . ?
C203 C202 H202 119.8 . . ?
C202 C203 H203 120.3 . . ?
C204 C203 C202 119.4(8) . . ?
C204 C203 H203 120.3 . . ?
C203 C204 H204 119.6 . . ?
C205 C204 C203 120.8(7) . . ?
C205 C204 H204 119.6 . . ?
C204 C205 H205 120.3 . . ?
C206 C205 C204 119.3(8) . . ?
C206 C205 H205 120.3 . . ?
C201 C206 H206 119.4 . . ?
C205 C206 C201 121.2(8) . . ?
C205 C206 H206 119.4 . . ?
C212 C211 P6 118.7(5) . . ?
C216 C211 P6 121.6(6) . . ?
C216 C211 C212 119.6(6) . . ?
C211 C212 H212 119.7 . . ?
C211 C212 C213 120.6(7) . . ?
C213 C212 H212 119.7 . . ?
C212 C213 H213 120.1 . . ?
C214 C213 C212 119.7(8) . . ?
C214 C213 H213 120.1 . . ?
C213 C214 H214 119.7 . . ?
C215 C214 C213 120.7(7) . . ?
C215 C214 H214 119.7 . . ?
C214 C215 H215 120.0 . . ?
C214 C215 C216 119.9(7) . . ?
C216 C215 H215 120.0 . . ?
C211 C216 C215 119.4(7) . . ?
C211 C216 H216 120.3 . . ?
C215 C216 H216 120.3 . . ?
C222 C221 P7 121.2(5) . . ?
C226 C221 P7 119.6(6) . . ?
C226 C221 C222 119.2(7) . . ?
C221 C222 H222 119.5 . . ?
C223 C222 C221 121.1(7) . . ?
C223 C222 H222 119.5 . . ?
C222 C223 H223 120.6 . . ?
C222 C223 C224 118.9(9) . . ?
C224 C223 H223 120.6 . . ?
C223 C224 H224 119.6 . . ?
C225 C224 C223 120.8(8) . . ?
C225 C224 H224 119.6 . . ?
C224 C225 H225 120.0 . . ?
C224 C225 C226 119.9(8) . . ?
C226 C225 H225 120.0 . . ?
C221 C226 C225 120.1(8) . . ?
C221 C226 H226 120.0 . . ?
C225 C226 H226 120.0 . . ?
C232 C231 P7 121.0(5) . . ?
C232 C231 C236 118.7(6) . . ?
C236 C231 P7 120.2(5) . . ?
C231 C232 H232 119.6 . . ?
C233 C232 C231 120.8(6) . . ?
C233 C232 H232 119.6 . . ?
C232 C233 H233 119.7 . . ?
C234 C233 C232 120.6(7) . . ?
C234 C233 H233 119.7 . . ?
C233 C234 H234 120.2 . . ?
C233 C234 C235 119.7(6) . . ?
C235 C234 H234 120.2 . . ?
C234 C235 H235 119.6 . . ?
C234 C235 C236 120.7(6) . . ?
C236 C235 H235 119.6 . . ?
C231 C236 H236 120.2 . . ?
C235 C236 C231 119.5(6) . . ?
C235 C236 H236 120.2 . . ?
C3 O31 H31 108.5 . . ?
O31 C3 H3AA 109.5 . . ?
O31 C3 H3AB 109.5 . . ?
O31 C3 H3AC 109.5 . . ?
H3AA C3 H3AB 109.5 . . ?
H3AA C3 H3AC 109.5 . . ?
H3AB C3 H3AC 109.5 . . ?
H3BD C3 H3BE 109.5 . . ?
H3BD C3 H3BF 109.5 . . ?
H3BE C3 H3BF 109.5 . . ?
O31A C3 H3BD 109.5 . . ?
O31A C3 H3BE 109.5 . . ?
O31A C3 H3BF 109.5 . . ?
C4 O32 H32 112.4 . . ?
O32 C4 H4A 109.5 . . ?
O32 C4 H4B 109.5 . . ?
O32 C4 H4C 109.5 . . ?
H4A C4 H4B 109.5 . . ?
H4A C4 H4C 109.5 . . ?
H4B C4 H4C 109.5 . . ?
O21 S1 C1 100.5(6) . . ?
O22 S1 O21 114.3(8) . . ?
O22 S1 C1 102.6(7) . . ?
O23 S1 O21 118.3(8) . . ?
O23 S1 O22 114.8(8) . . ?
O23 S1 C1 103.0(7) . . ?
F1 C1 S1 110.8(9) . . ?
F2 C1 S1 111.6(10) . . ?
F2 C1 F1 107.6(13) . . ?
F2 C1 F3 106.6(11) . . ?
F3 C1 S1 112.6(11) . . ?
F3 C1 F1 107.4(12) . . ?
O21A S1A C1A 99.0(7) . . ?
O22A S1A O21A 112.6(8) . . ?
O22A S1A C1A 103.4(8) . . ?
O23A S1A O21A 116.4(8) . . ?
O23A S1A O22A 117.7(9) . . ?
O23A S1A C1A 104.5(8) . . ?
F1A C1A S1A 110.3(9) . . ?
F2A C1A S1A 111.9(10) . . ?
F2A C1A F1A 107.6(12) . . ?
F2A C1A F3A 107.7(10) . . ?
F3A C1A S1A 112.3(11) . . ?
F3A C1A F1A 106.9(12) . . ?
C3 O31A H31A 108.8 . . ?
Ag7 Ag21 Ag6 54.7(2) . . ?
O5 Ag21 Ag6 135.6(6) . . ?
O5 Ag21 Ag7 88.3(4) . . ?
O5 Ag21 C62 125.6(5) . . ?
O5 Ag21 Ag20 126.3(6) . . ?
O13 Ag21 Ag6 113.1(5) . . ?
O13 Ag21 Ag7 167.5(6) . . ?
O13 Ag21 O5 101.3(5) . . ?
O13 Ag21 C62 111.4(6) . . ?
O13 Ag21 Ag20 51.7(3) . . ?
C61 Ag21 Ag6 45.8(3) . . ?
C61 Ag21 Ag7 43.8(3) . . ?
C61 Ag21 O5 123.5(6) . . ?
C61 Ag21 O13 131.6(6) . . ?
C61 Ag21 C62 27.7(3) . . ?
C61 Ag21 Ag20 104.5(5) . . ?
C62 Ag21 Ag6 66.9(3) . . ?
C62 Ag21 Ag7 68.1(3) . . ?
C62 Ag21 Ag20 108.1(5) . . ?
Ag20 Ag21 Ag6 65.3(4) . . ?
Ag20 Ag21 Ag7 116.1(6) . . ?
Ag16 Ag20 Ag6 58.8(2) . . ?
Ag16 Ag20 Ag21 117.6(6) . . ?
O13 Ag20 Ag6 108.0(3) . . ?
O13 Ag20 Ag16 166.7(4) . . ?
O13 Ag20 Ag21 50.5(3) . . ?
O16 Ag20 Ag6 147.7(6) . . ?
O16 Ag20 Ag16 93.8(3) . . ?
O16 Ag20 O13 99.2(4) . . ?
O16 Ag20 C71 128.5(5) . . ?
O16 Ag20 Ag21 133.7(5) . . ?
C71 Ag20 Ag6 44.3(3) . . ?
C71 Ag20 Ag16 46.0(2) . . ?
C71 Ag20 O13 124.3(5) . . ?
C71 Ag20 Ag21 97.1(4) . . ?
Ag21 Ag20 Ag6 61.0(3) . . ?

loop_
_geom_bond_atom_site_label_1
_geom_bond_atom_site_label_2
_geom_bond_distance
_geom_bond_site_symmetry_2
_geom_bond_publ_flag
Ag1 Ag3 2.9812(8) . ?
Ag1 Ag4 3.1546(8) . ?
Ag1 Ag15 3.0475(11) . ?
Ag1 O1 2.472(4) . ?
Ag1 O6 2.315(4) . ?
Ag1 O8 2.450(4) . ?
Ag1 C41 2.217(6) . ?
Ag2 Ag4 2.8060(8) . ?
Ag2 Ag9 3.0195(8) . ?
Ag2 Ag12 2.8469(9) . ?
Ag2 Ag15 3.1502(8) . ?
Ag2 C21 2.134(6) . ?
Ag2 C31 2.115(6) . ?
Ag3 Ag5 2.8656(9) . ?
Ag3 Ag15 2.8737(8) . ?
Ag3 Ag17 3.1111(10) . ?
Ag3 C41 2.103(6) . ?
Ag3 C51 2.090(6) . ?
Ag4 Ag15 3.1077(8) . ?
Ag4 O8 2.297(4) . ?
Ag4 O10 2.298(4) . ?
Ag4 C31 2.152(6) . ?
Ag5 Ag13 3.0655(10) . ?
Ag5 Ag17 3.0554(11) . ?
Ag5 O2 2.500(4) . ?
Ag5 O5 2.296(4) . ?
Ag5 O14 2.378(4) . ?
Ag5 C51 2.247(6) . ?
Ag6 Ag7 2.8669(9) . ?
Ag6 Ag10 3.3722(8) . ?
Ag6 Ag14 3.1355(8) . ?
Ag6 Ag16 3.0674(9) . ?
Ag6 Ag19 3.063(7) . ?
Ag6 C11 2.346(6) . ?
Ag6 C61 2.281(6) . ?
Ag6 C71 2.310(6) . ?
Ag6 Ag21 3.181(13) . ?
Ag6 Ag20 3.303(11) . ?
Ag7 Ag14 3.0276(8) . ?
Ag7 Ag19 2.981(6) . ?
Ag7 O6 2.359(4) . ?
Ag7 O7 2.220(4) . ?
Ag7 C61 2.113(6) . ?
Ag7 Ag21 3.053(12) . ?
Ag8 Ag9 2.8224(8) . ?
Ag8 Ag13 2.9396(10) . ?
Ag8 Ag17 2.9480(9) . ?
Ag8 Ag18 2.9920(9) . ?
Ag8 C81 2.084(7) . ?
Ag8 C91 2.103(6) . ?
Ag9 Ag12 3.0675(9) . ?
Ag9 Ag18 3.1465(11) . ?
Ag9 O18 2.287(4) . ?
Ag9 C21 2.333(6) . ?
Ag9 C81 2.263(6) . ?
Ag10 Ag14 2.8047(9) . ?
Ag10 Ag16 2.9144(8) . ?
Ag10 O9 2.308(4) . ?
Ag10 O11 2.314(4) . ?
Ag10 C11 2.137(6) . ?
Ag11 Ag16 3.052(5) . ?
Ag11 Ag19 2.929(8) . ?
Ag11 O13 2.257(6) . ?
Ag11 O16 2.379(7) . ?
Ag11 C71 2.202(8) . ?
Ag11 C72 2.536(8) . ?
Ag12 Ag18 3.2427(9) . ?
Ag12 O9 2.299(4) . ?
Ag12 O12 2.297(4) . ?
Ag12 C21 2.128(6) . ?
Ag13 Ag17 3.1525(11) . ?
Ag13 O2 2.554(4) . ?
Ag13 O14 2.402(4) . ?
Ag13 O16 2.268(4) . ?
Ag13 C91 2.229(6) . ?
Ag14 O1 2.522(4) . ?
Ag14 O7 2.371(4) . ?
Ag14 O10 2.403(4) . ?
Ag14 C11 2.179(6) . ?
Ag15 O17 2.355(4) . ?
Ag15 C31 2.304(6) . ?
Ag15 C41 2.367(6) . ?
Ag16 O11 2.316(4) . ?
Ag16 O15 2.354(4) . ?
Ag16 C71 2.104(6) . ?
Ag16 Ag20 2.903(11) . ?
Ag17 O17 2.326(4) . ?
Ag17 C51 2.413(6) . ?
Ag17 C91 2.192(6) . ?
Ag18 O4 2.587(4) . ?
Ag18 O12 2.363(4) . ?
Ag18 O15 2.293(4) . ?
Ag18 C81 2.249(6) . ?
Ag19 O2 2.506(8) . ?
Ag19 O5 2.350(8) . ?
Ag19 O13 2.389(7) . ?
Ag19 C61 2.267(9) . ?
Mo1 O1 1.780(4) . ?
Mo1 O2 1.790(4) . ?
Mo1 O3 1.763(4) . ?
Mo1 O4 1.766(4) . ?
P1 O5 1.519(4) . ?
P1 O6 1.520(4) . ?
P1 C101 1.797(6) . ?
P1 C111 1.803(6) . ?
P2 O7 1.517(4) . ?
P2 O8 1.517(4) . ?
P2 C123 1.808(6) . ?
P2 C131 1.808(6) . ?
P3 O9 1.523(4) . ?
P3 O10 1.515(4) . ?
P3 C141 1.819(6) . ?
P3 C151 1.799(6) . ?
P4 O11 1.529(4) . ?
P4 O12 1.510(4) . ?
P4 C161 1.802(7) . ?
P4 C171 1.806(7) . ?
P5 O13 1.523(4) . ?
P5 O14 1.510(4) . ?
P5 C181 1.806(6) . ?
P5 C191 1.801(6) . ?
P6 O15 1.519(5) . ?
P6 O16 1.520(4) . ?
P6 C201 1.789(7) . ?
P6 C211 1.810(7) . ?
P7 O17 1.517(4) . ?
P7 O18 1.504(5) . ?
P7 C221 1.810(7) . ?
P7 C231 1.807(7) . ?
O5 Ag21 2.379(13) . ?
O13 Ag21 2.312(13) . ?
O13 Ag20 2.350(11) . ?
O16 Ag20 2.282(10) . ?
C11 C12 1.217(8) . ?
C12 C13 1.465(8) . ?
C13 C14 1.406(10) . ?
C13 C18 1.384(10) . ?
C14 H14 0.9500 . ?
C14 C15 1.382(9) . ?
C15 H15 0.9500 . ?
C15 C16 1.375(11) . ?
C16 H16 0.9500 . ?
C16 C17 1.387(11) . ?
C17 H17 0.9500 . ?
C17 C18 1.396(10) . ?
C18 H18 0.9500 . ?
C21 C22 1.207(8) . ?
C22 C23 1.434(8) . ?
C23 C24 1.403(9) . ?
C23 C28 1.378(8) . ?
C24 H24 0.9500 . ?
C24 C25 1.381(9) . ?
C25 H25 0.9500 . ?
C25 C26 1.366(10) . ?
C26 H26 0.9500 . ?
C26 C27 1.380(10) . ?
C27 H27 0.9500 . ?
C27 C28 1.388(9) . ?
C28 H28 0.9500 . ?
C31 C32 1.224(8) . ?
C32 C33 1.433(8) . ?
C33 C34 1.381(9) . ?
C33 C38 1.405(9) . ?
C34 H34 0.9500 . ?
C34 C35 1.394(10) . ?
C35 H35 0.9500 . ?
C35 C36 1.394(12) . ?
C36 H36 0.9500 . ?
C36 C37 1.375(11) . ?
C37 H37 0.9500 . ?
C37 C38 1.381(10) . ?
C38 H38 0.9500 . ?
C41 C42 1.222(8) . ?
C42 C43 1.435(8) . ?
C43 C44 1.392(8) . ?
C43 C48 1.396(8) . ?
C44 H44 0.9500 . ?
C44 C45 1.383(8) . ?
C45 H45 0.9500 . ?
C45 C46 1.379(9) . ?
C46 H46 0.9500 . ?
C46 C47 1.388(9) . ?
C47 H47 0.9500 . ?
C47 C48 1.384(8) . ?
C48 H48 0.9500 . ?
C51 C52 1.225(8) . ?
C52 C53 1.440(8) . ?
C53 C54 1.397(8) . ?
C53 C58 1.398(8) . ?
C54 H54 0.9500 . ?
C54 C55 1.382(8) . ?
C55 H55 0.9500 . ?
C55 C56 1.384(9) . ?
C56 H56 0.9500 . ?
C56 C57 1.383(9) . ?
C57 H57 0.9500 . ?
C57 C58 1.376(9) . ?
C58 H58 0.9500 . ?
C61 C62 1.226(8) . ?
C61 Ag21 2.147(13) . ?
C62 C63 1.443(8) . ?
C62 Ag21 2.613(14) . ?
C63 C64 1.380(10) . ?
C63 C68 1.393(9) . ?
C64 H64 0.9500 . ?
C64 C65 1.401(10) . ?
C65 H65 0.9500 . ?
C65 C66 1.379(13) . ?
C66 H66 0.9500 . ?
C66 C67 1.363(12) . ?
C67 H67 0.9500 . ?
C67 C68 1.386(9) . ?
C68 H68 0.9500 . ?
C71 C72 1.215(8) . ?
C71 Ag20 2.281(11) . ?
C72 C73 1.452(8) . ?
C73 C74 1.392(9) . ?
C73 C78 1.398(9) . ?
C74 H74 0.9500 . ?
C74 C75 1.380(9) . ?
C75 H75 0.9500 . ?
C75 C76 1.390(11) . ?
C76 H76 0.9500 . ?
C76 C77 1.371(11) . ?
C77 H77 0.9500 . ?
C77 C78 1.374(9) . ?
C78 H78 0.9500 . ?
C81 C82 1.227(9) . ?
C82 C83 1.430(9) . ?
C83 C84 1.408(10) . ?
C83 C88 1.390(9) . ?
C84 H84 0.9500 . ?
C84 C85 1.371(10) . ?
C85 H85 0.9500 . ?
C85 C86 1.389(11) . ?
C86 H86 0.9500 . ?
C86 C87 1.359(12) . ?
C87 H87 0.9500 . ?
C87 C88 1.391(10) . ?
C88 H88 0.9500 . ?
C91 C92 1.220(8) . ?
C92 C93 1.440(9) . ?
C93 C94 1.377(9) . ?
C93 C98 1.400(9) . ?
C94 H94 0.9500 . ?
C94 C95 1.395(10) . ?
C95 H95 0.9500 . ?
C95 C96 1.377(11) . ?
C96 H96 0.9500 . ?
C96 C97 1.379(10) . ?
C97 H97 0.9500 . ?
C97 C98 1.384(9) . ?
C98 H98 0.9500 . ?
C101 C102 1.393(9) . ?
C101 C106 1.389(9) . ?
C102 H102 0.9500 . ?
C102 C103 1.379(10) . ?
C103 H103 0.9500 . ?
C103 C104 1.398(13) . ?
C104 H104 0.9500 . ?
C104 C105 1.360(12) . ?
C105 H105 0.9500 . ?
C105 C106 1.375(10) . ?
C106 H106 0.9500 . ?
C111 C112 1.393(8) . ?
C111 C116 1.384(8) . ?
C112 H112 0.9500 . ?
C112 C113 1.396(8) . ?
C113 H113 0.9500 . ?
C113 C114 1.386(9) . ?
C114 H114 0.9500 . ?
C114 C115 1.389(9) . ?
C115 H115 0.9500 . ?
C115 C116 1.388(8) . ?
C116 H116 0.9500 . ?
C123 C124 1.390(8) . ?
C123 C128 1.394(8) . ?
C124 H124 0.9500 . ?
C124 C125 1.382(9) . ?
C125 H125 0.9500 . ?
C125 C126 1.384(9) . ?
C126 H126 0.9500 . ?
C126 C127 1.382(9) . ?
C127 H127 0.9500 . ?
C127 C128 1.393(8) . ?
C128 H128 0.9500 . ?
C131 C132 1.399(9) . ?
C131 C136 1.383(8) . ?
C132 H132 0.9500 . ?
C132 C133 1.381(9) . ?
C133 H133 0.9500 . ?
C133 C134 1.377(10) . ?
C134 H134 0.9500 . ?
C134 C135 1.377(10) . ?
C135 H135 0.9500 . ?
C135 C136 1.403(9) . ?
C136 H136 0.9500 . ?
C141 C142 1.383(9) . ?
C141 C146 1.391(8) . ?
C142 H142 0.9500 . ?
C142 C143 1.402(8) . ?
C143 H143 0.9500 . ?
C143 C144 1.382(9) . ?
C144 H144 0.9500 . ?
C144 C145 1.378(9) . ?
C145 H145 0.9500 . ?
C145 C146 1.397(8) . ?
C146 H146 0.9500 . ?
C151 C152 1.383(8) . ?
C151 C156 1.401(8) . ?
C152 H152 0.9500 . ?
C152 C153 1.387(9) . ?
C153 H153 0.9500 . ?
C153 C154 1.384(10) . ?
C154 H154 0.9500 . ?
C154 C155 1.364(11) . ?
C155 H155 0.9500 . ?
C155 C156 1.393(9) . ?
C156 H156 0.9500 . ?
C161 C162 1.396(9) . ?
C161 C166 1.392(9) . ?
C162 H162 0.9500 . ?
C162 C163 1.377(11) . ?
C163 H163 0.9500 . ?
C163 C164 1.395(12) . ?
C164 H164 0.9500 . ?
C164 C165 1.372(12) . ?
C165 H165 0.9500 . ?
C165 C166 1.365(11) . ?
C166 H166 0.9500 . ?
C171 C172 1.382(9) . ?
C171 C176 1.388(9) . ?
C172 H172 0.9500 . ?
C172 C173 1.391(11) . ?
C173 H173 0.9500 . ?
C173 C174 1.376(12) . ?
C174 H174 0.9500 . ?
C174 C175 1.372(12) . ?
C175 H175 0.9500 . ?
C175 C176 1.394(10) . ?
C176 H176 0.9500 . ?
C181 C182 1.389(8) . ?
C181 C186 1.395(8) . ?
C182 H182 0.9500 . ?
C182 C183 1.383(9) . ?
C183 H183 0.9500 . ?
C183 C184 1.389(9) . ?
C184 H184 0.9500 . ?
C184 C185 1.380(10) . ?
C185 H185 0.9500 . ?
C185 C186 1.378(10) . ?
C186 H186 0.9500 . ?
C191 C192 1.403(9) . ?
C191 C196 1.393(9) . ?
C192 H192 0.9500 . ?
C192 C193 1.372(9) . ?
C193 H193 0.9500 . ?
C193 C194 1.370(11) . ?
C194 H194 0.9500 . ?
C194 C195 1.372(11) . ?
C195 H195 0.9500 . ?
C195 C196 1.391(9) . ?
C196 H196 0.9500 . ?
C201 C202 1.384(10) . ?
C201 C206 1.390(10) . ?
C202 H202 0.9500 . ?
C202 C203 1.391(10) . ?
C203 H203 0.9500 . ?
C203 C204 1.383(11) . ?
C204 H204 0.9500 . ?
C204 C205 1.380(12) . ?
C205 H205 0.9500 . ?
C205 C206 1.375(10) . ?
C206 H206 0.9500 . ?
C211 C212 1.386(10) . ?
C211 C216 1.386(9) . ?
C212 H212 0.9500 . ?
C212 C213 1.392(10) . ?
C213 H213 0.9500 . ?
C213 C214 1.377(11) . ?
C214 H214 0.9500 . ?
C214 C215 1.370(12) . ?
C215 H215 0.9500 . ?
C215 C216 1.418(10) . ?
C216 H216 0.9500 . ?
C221 C222 1.394(10) . ?
C221 C226 1.378(9) . ?
C222 H222 0.9500 . ?
C222 C223 1.371(10) . ?
C223 H223 0.9500 . ?
C223 C224 1.402(13) . ?
C224 H224 0.9500 . ?
C224 C225 1.357(14) . ?
C225 H225 0.9500 . ?
C225 C226 1.401(12) . ?
C226 H226 0.9500 . ?
C231 C232 1.392(9) . ?
C231 C236 1.395(9) . ?
C232 H232 0.9500 . ?
C232 C233 1.378(9) . ?
C233 H233 0.9500 . ?
C233 C234 1.369(9) . ?
C234 H234 0.9500 . ?
C234 C235 1.378(10) . ?
C235 H235 0.9500 . ?
C235 C236 1.394(9) . ?
C236 H236 0.9500 . ?
O31 H31 0.8198 . ?
O31 C3 1.425(13) . ?
C3 H3AA 0.9800 . ?
C3 H3AB 0.9800 . ?
C3 H3AC 0.9800 . ?
C3 H3BD 0.9800 . ?
C3 H3BE 0.9800 . ?
C3 H3BF 0.9800 . ?
C3 O31A 1.359(12) . ?
O32 H32 0.8202 . ?
O32 C4 1.322(19) . ?
C4 H4A 0.9800 . ?
C4 H4B 0.9800 . ?
C4 H4C 0.9800 . ?
S1 O21 1.459(9) . ?
S1 O22 1.442(9) . ?
S1 O23 1.430(9) . ?
S1 C1 1.800(13) . ?
F1 C1 1.349(13) . ?
F2 C1 1.330(17) . ?
F3 C1 1.334(18) . ?
S1A O21A 1.491(10) . ?
S1A O22A 1.437(10) . ?
S1A O23A 1.409(10) . ?
S1A C1A 1.798(13) . ?
F1A C1A 1.348(13) . ?
F2A C1A 1.332(16) . ?
F3A C1A 1.343(18) . ?
O31A H31A 0.8201 . ?
Ag21 Ag20 2.929(14) . ?

loop_
_geom_torsion_atom_site_label_1
_geom_torsion_atom_site_label_2
_geom_torsion_atom_site_label_3
_geom_torsion_atom_site_label_4
_geom_torsion
_geom_torsion_site_symmetry_1
_geom_torsion_site_symmetry_2
_geom_torsion_site_symmetry_3
_geom_torsion_site_symmetry_4
_geom_torsion_publ_flag
Ag6 C61 C62 Ag21 99.4(7) . . . . ?
Ag6 C71 C72 Ag11 -99.6(3) . . . . ?
Ag7 C61 C62 Ag21 -104.0(9) . . . . ?
Ag11 C72 C73 C74 178.6(4) . . . . ?
Ag11 C72 C73 C78 -0.6(8) . . . . ?
Ag16 C71 C72 Ag11 94.7(17) . . . . ?
P1 C101 C102 C103 -170.4(5) . . . . ?
P1 C101 C106 C105 170.2(5) . . . . ?
P1 C111 C112 C113 -177.7(4) . . . . ?
P1 C111 C116 C115 176.0(4) . . . . ?
P2 C123 C124 C125 -176.7(5) . . . . ?
P2 C123 C128 C127 176.8(4) . . . . ?
P2 C131 C132 C133 178.5(5) . . . . ?
P2 C131 C136 C135 -178.9(5) . . . . ?
P3 C141 C142 C143 174.2(5) . . . . ?
P3 C141 C146 C145 -175.4(5) . . . . ?
P3 C151 C152 C153 179.8(5) . . . . ?
P3 C151 C156 C155 -179.5(5) . . . . ?
P4 C161 C162 C163 -176.4(7) . . . . ?
P4 C161 C166 C165 177.1(7) . . . . ?
P4 C171 C172 C173 -179.8(6) . . . . ?
P4 C171 C176 C175 179.5(5) . . . . ?
P5 C181 C182 C183 -177.7(5) . . . . ?
P5 C181 C186 C185 177.2(6) . . . . ?
P5 C191 C192 C193 177.1(6) . . . . ?
P5 C191 C196 C195 -176.8(5) . . . . ?
P6 C201 C202 C203 176.6(5) . . . . ?
P6 C201 C206 C205 -175.1(6) . . . . ?
P6 C211 C212 C213 -174.8(6) . . . . ?
P6 C211 C216 C215 174.6(5) . . . . ?
P7 C221 C222 C223 -179.8(5) . . . . ?
P7 C221 C226 C225 179.3(5) . . . . ?
P7 C231 C232 C233 178.4(5) . . . . ?
P7 C231 C236 C235 -178.3(5) . . . . ?
O1 Mo1 O2 Ag5 -78.4(2) . . . . ?
O1 Mo1 O2 Ag13 -162.79(17) . . . . ?
O1 Mo1 O2 Ag19 24.7(3) . . . . ?
O1 Mo1 O4 Ag18 162.29(17) . . . . ?
O2 Mo1 O1 Ag1 70.9(2) . . . . ?
O2 Mo1 O1 Ag14 -103.5(2) . . . . ?
O2 Mo1 O4 Ag18 -76.2(2) . . . . ?
O3 Mo1 O1 Ag1 -48.8(2) . . . . ?
O3 Mo1 O1 Ag14 136.8(2) . . . . ?
O3 Mo1 O2 Ag5 41.2(3) . . . . ?
O3 Mo1 O2 Ag13 -43.2(2) . . . . ?
O3 Mo1 O2 Ag19 144.3(3) . . . . ?
O3 Mo1 O4 Ag18 43.3(2) . . . . ?
O4 Mo1 O1 Ag1 -168.09(17) . . . . ?
O4 Mo1 O1 Ag14 17.5(3) . . . . ?
O4 Mo1 O2 Ag5 160.89(18) . . . . ?
O4 Mo1 O2 Ag13 76.5(2) . . . . ?
O4 Mo1 O2 Ag19 -96.0(3) . . . . ?
O5 P1 O6 Ag1 -69.7(3) . . . . ?
O5 P1 O6 Ag7 60.8(3) . . . . ?
O5 P1 C101 C102 -164.1(5) . . . . ?
O5 P1 C101 C106 24.3(6) . . . . ?
O5 P1 C111 C112 167.5(4) . . . . ?
O5 P1 C111 C116 -10.1(5) . . . . ?
O6 P1 O5 Ag5 69.2(3) . . . . ?
O6 P1 O5 Ag19 -45.9(3) . . . . ?
O6 P1 O5 Ag21 -54.8(5) . . . . ?
O6 P1 C101 C102 -35.0(6) . . . . ?
O6 P1 C101 C106 153.4(5) . . . . ?
O6 P1 C111 C112 39.5(5) . . . . ?
O6 P1 C111 C116 -138.1(5) . . . . ?
O7 P2 O8 Ag1 -56.8(3) . . . . ?
O7 P2 O8 Ag4 48.0(4) . . . . ?
O7 P2 C123 C124 -36.5(6) . . . . ?
O7 P2 C123 C128 148.3(4) . . . . ?
O7 P2 C131 C132 12.3(6) . . . . ?
O7 P2 C131 C136 -169.9(5) . . . . ?
O8 P2 O7 Ag7 64.4(4) . . . . ?
O8 P2 O7 Ag14 -41.8(3) . . . . ?
O8 P2 C123 C124 -165.3(5) . . . . ?
O8 P2 C123 C128 19.5(5) . . . . ?
O8 P2 C131 C132 140.3(5) . . . . ?
O8 P2 C131 C136 -41.9(5) . . . . ?
O9 P3 O10 Ag4 76.5(3) . . . . ?
O9 P3 O10 Ag14 -44.5(3) . . . . ?
O9 P3 C141 C142 -145.9(5) . . . . ?
O9 P3 C141 C146 29.2(5) . . . . ?
O9 P3 C151 C152 -58.7(5) . . . . ?
O9 P3 C151 C156 121.4(5) . . . . ?
O10 P3 O9 Ag10 54.2(3) . . . . ?
O10 P3 O9 Ag12 -72.4(3) . . . . ?
O10 P3 C141 C142 -18.8(6) . . . . ?
O10 P3 C141 C146 156.3(5) . . . . ?
O10 P3 C151 C152 174.2(5) . . . . ?
O10 P3 C151 C156 -5.6(6) . . . . ?
O11 P4 O12 Ag12 -59.2(4) . . . . ?
O11 P4 O12 Ag18 55.1(4) . . . . ?
O11 P4 C161 C162 7.8(7) . . . . ?
O11 P4 C161 C166 -169.6(5) . . . . ?
O11 P4 C171 C172 157.7(5) . . . . ?
O11 P4 C171 C176 -22.3(6) . . . . ?
O12 P4 O11 Ag10 55.4(4) . . . . ?
O12 P4 O11 Ag16 -43.2(4) . . . . ?
O12 P4 C161 C162 136.0(6) . . . . ?
O12 P4 C161 C166 -41.4(6) . . . . ?
O12 P4 C171 C172 29.7(6) . . . . ?
O12 P4 C171 C176 -150.3(5) . . . . ?
O13 P5 O14 Ag5 54.9(3) . . . . ?
O13 P5 O14 Ag13 -46.2(3) . . . . ?
O13 P5 C181 C182 -133.9(5) . . . . ?
O13 P5 C181 C186 47.1(6) . . . . ?
O13 P5 C191 C192 171.0(5) . . . . ?
O13 P5 C191 C196 -12.0(6) . . . . ?
O14 P5 O13 Ag11 50.6(4) . . . . ?
O14 P5 O13 Ag19 -47.8(4) . . . . ?
O14 P5 O13 Ag21 -57.2(5) . . . . ?
O14 P5 O13 Ag20 39.8(6) . . . . ?
O14 P5 C181 C182 -5.0(6) . . . . ?
O14 P5 C181 C186 176.0(5) . . . . ?
O14 P5 C191 C192 42.5(6) . . . . ?
O14 P5 C191 C196 -140.5(5) . . . . ?
O15 P6 O16 Ag11 62.9(3) . . . . ?
O15 P6 O16 Ag13 -64.5(4) . . . . ?
O15 P6 O16 Ag20 53.3(5) . . . . ?
O15 P6 C201 C202 150.7(5) . . . . ?
O15 P6 C201 C206 -34.0(6) . . . . ?
O15 P6 C211 C212 -170.1(5) . . . . ?
O15 P6 C211 C216 13.5(6) . . . . ?
O16 P6 O15 Ag16 -57.0(3) . . . . ?
O16 P6 O15 Ag18 68.6(3) . . . . ?
O16 P6 C201 C202 22.6(6) . . . . ?
O16 P6 C201 C206 -162.2(5) . . . . ?
O16 P6 C211 C212 -41.8(6) . . . . ?
O16 P6 C211 C216 141.8(6) . . . . ?
O17 P7 O18 Ag9 -51.0(5) . . . . ?
O17 P7 C221 C222 -40.8(6) . . . . ?
O17 P7 C221 C226 140.2(5) . . . . ?
O17 P7 C231 C232 28.4(6) . . . . ?
O17 P7 C231 C236 -154.1(5) . . . . ?
O18 P7 O17 Ag15 -39.3(4) . . . . ?
O18 P7 O17 Ag17 84.0(3) . . . . ?
O18 P7 C221 C222 -168.9(5) . . . . ?
O18 P7 C221 C226 12.1(6) . . . . ?
O18 P7 C231 C232 156.4(5) . . . . ?
O18 P7 C231 C236 -26.1(6) . . . . ?
C12 C13 C14 C15 -179.2(7) . . . . ?
C12 C13 C18 C17 176.7(7) . . . . ?
C13 C14 C15 C16 0.6(12) . . . . ?
C14 C13 C18 C17 -3.3(12) . . . . ?
C14 C15 C16 C17 0.6(13) . . . . ?
C15 C16 C17 C18 -3.1(13) . . . . ?
C16 C17 C18 C13 4.5(13) . . . . ?
C18 C13 C14 C15 0.8(11) . . . . ?
C22 C23 C24 C25 179.7(7) . . . . ?
C22 C23 C28 C27 -178.6(6) . . . . ?
C23 C24 C25 C26 -0.6(12) . . . . ?
C24 C23 C28 C27 0.3(9) . . . . ?
C24 C25 C26 C27 -0.4(12) . . . . ?
C25 C26 C27 C28 1.4(11) . . . . ?
C26 C27 C28 C23 -1.4(10) . . . . ?
C28 C23 C24 C25 0.7(10) . . . . ?
C32 C33 C34 C35 -179.6(6) . . . . ?
C32 C33 C38 C37 -179.6(6) . . . . ?
C33 C34 C35 C36 -0.9(11) . . . . ?
C34 C33 C38 C37 0.4(10) . . . . ?
C34 C35 C36 C37 0.7(11) . . . . ?
C35 C36 C37 C38 0.0(12) . . . . ?
C36 C37 C38 C33 -0.6(11) . . . . ?
C38 C33 C34 C35 0.4(10) . . . . ?
C42 C43 C44 C45 179.7(6) . . . . ?
C42 C43 C48 C47 -179.1(6) . . . . ?
C43 C44 C45 C46 -0.6(10) . . . . ?
C44 C43 C48 C47 0.3(9) . . . . ?
C44 C45 C46 C47 0.4(10) . . . . ?
C45 C46 C47 C48 0.1(10) . . . . ?
C46 C47 C48 C43 -0.5(9) . . . . ?
C48 C43 C44 C45 0.3(9) . . . . ?
C52 C53 C54 C55 178.0(6) . . . . ?
C52 C53 C58 C57 -177.5(5) . . . . ?
C53 C54 C55 C56 -0.5(10) . . . . ?
C54 C53 C58 C57 1.1(9) . . . . ?
C54 C55 C56 C57 1.3(10) . . . . ?
C55 C56 C57 C58 -0.9(10) . . . . ?
C56 C57 C58 C53 -0.3(9) . . . . ?
C58 C53 C54 C55 -0.7(9) . . . . ?
C62 C63 C64 C65 -176.8(7) . . . . ?
C62 C63 C68 C67 176.6(6) . . . . ?
C63 C64 C65 C66 -1.6(12) . . . . ?
C64 C63 C68 C67 -2.6(10) . . . . ?
C64 C65 C66 C67 1.0(13) . . . . ?
C65 C66 C67 C68 -1.1(12) . . . . ?
C66 C67 C68 C63 1.9(11) . . . . ?
C68 C63 C64 C65 2.4(11) . . . . ?
C72 C73 C74 C75 -179.0(6) . . . . ?
C72 C73 C78 C77 179.1(6) . . . . ?
C73 C74 C75 C76 0.5(10) . . . . ?
C74 C73 C78 C77 -0.1(10) . . . . ?
C74 C75 C76 C77 -1.4(11) . . . . ?
C75 C76 C77 C78 1.5(11) . . . . ?
C76 C77 C78 C73 -0.8(10) . . . . ?
C78 C73 C74 C75 0.2(9) . . . . ?
C82 C83 C84 C85 -179.0(7) . . . . ?
C82 C83 C88 C87 178.2(6) . . . . ?
C83 C84 C85 C86 0.0(13) . . . . ?
C84 C83 C88 C87 -0.7(10) . . . . ?
C84 C85 C86 C87 0.9(13) . . . . ?
C85 C86 C87 C88 -1.6(12) . . . . ?
C86 C87 C88 C83 1.6(11) . . . . ?
C88 C83 C84 C85 -0.1(11) . . . . ?
C92 C93 C94 C95 179.5(6) . . . . ?
C92 C93 C98 C97 -179.7(6) . . . . ?
C93 C94 C95 C96 -1.0(11) . . . . ?
C94 C93 C98 C97 0.0(10) . . . . ?
C94 C95 C96 C97 2.2(11) . . . . ?
C95 C96 C97 C98 -2.4(11) . . . . ?
C96 C97 C98 C93 1.2(10) . . . . ?
C98 C93 C94 C95 -0.1(10) . . . . ?
C101 P1 O5 Ag5 -166.4(3) . . . . ?
C101 P1 O5 Ag19 78.6(3) . . . . ?
C101 P1 O5 Ag21 69.6(5) . . . . ?
C101 P1 O6 Ag1 166.3(2) . . . . ?
C101 P1 O6 Ag7 -63.2(3) . . . . ?
C101 P1 C111 C112 -76.3(5) . . . . ?
C101 P1 C111 C116 106.1(5) . . . . ?
C101 C102 C103 C104 1.6(10) . . . . ?
C102 C101 C106 C105 -1.5(9) . . . . ?
C102 C103 C104 C105 -4.2(11) . . . . ?
C103 C104 C105 C106 4.0(11) . . . . ?
C104 C105 C106 C101 -1.2(11) . . . . ?
C106 C101 C102 C103 1.2(9) . . . . ?
C111 P1 O5 Ag5 -52.5(4) . . . . ?
C111 P1 O5 Ag19 -167.5(3) . . . . ?
C111 P1 O5 Ag21 -176.5(4) . . . . ?
C111 P1 O6 Ag1 53.6(3) . . . . ?
C111 P1 O6 Ag7 -175.9(2) . . . . ?
C111 P1 C101 C102 78.8(5) . . . . ?
C111 P1 C101 C106 -92.8(5) . . . . ?
C111 C112 C113 C114 0.9(9) . . . . ?
C112 C111 C116 C115 -1.6(8) . . . . ?
C112 C113 C114 C115 -0.4(9) . . . . ?
C113 C114 C115 C116 -1.1(9) . . . . ?
C114 C115 C116 C111 2.1(9) . . . . ?
C116 C111 C112 C113 0.1(8) . . . . ?
C123 P2 O7 Ag7 -58.2(4) . . . . ?
C123 P2 O7 Ag14 -164.4(2) . . . . ?
C123 P2 O8 Ag1 68.3(3) . . . . ?
C123 P2 O8 Ag4 173.1(3) . . . . ?
C123 P2 C131 C132 -105.8(5) . . . . ?
C123 P2 C131 C136 72.1(5) . . . . ?
C123 C124 C125 C126 1.5(10) . . . . ?
C124 C123 C128 C127 1.5(9) . . . . ?
C124 C125 C126 C127 -1.4(11) . . . . ?
C125 C126 C127 C128 1.3(10) . . . . ?
C126 C127 C128 C123 -1.4(9) . . . . ?
C128 C123 C124 C125 -1.6(9) . . . . ?
C131 P2 O7 Ag7 -172.2(3) . . . . ?
C131 P2 O7 Ag14 81.6(3) . . . . ?
C131 P2 O8 Ag1 -178.6(2) . . . . ?
C131 P2 O8 Ag4 -73.8(4) . . . . ?
C131 P2 C123 C124 78.5(5) . . . . ?
C131 P2 C123 C128 -96.7(5) . . . . ?
C131 C132 C133 C134 -0.2(10) . . . . ?
C132 C131 C136 C135 -1.0(9) . . . . ?
C132 C133 C134 C135 0.0(10) . . . . ?
C133 C134 C135 C136 -0.3(10) . . . . ?
C134 C135 C136 C131 0.8(10) . . . . ?
C136 C131 C132 C133 0.7(9) . . . . ?
C141 P3 O9 Ag10 177.2(2) . . . . ?
C141 P3 O9 Ag12 50.6(3) . . . . ?
C141 P3 O10 Ag4 -43.9(4) . . . . ?
C141 P3 O10 Ag14 -165.0(2) . . . . ?
C141 P3 C151 C152 54.7(6) . . . . ?
C141 P3 C151 C156 -125.2(5) . . . . ?
C141 C142 C143 C144 1.3(10) . . . . ?
C142 C141 C146 C145 -0.2(9) . . . . ?
C142 C143 C144 C145 -0.6(10) . . . . ?
C143 C144 C145 C146 -0.5(10) . . . . ?
C144 C145 C146 C141 0.9(9) . . . . ?
C146 C141 C142 C143 -0.9(9) . . . . ?
C151 P3 O9 Ag10 -67.5(3) . . . . ?
C151 P3 O9 Ag12 165.9(2) . . . . ?
C151 P3 O10 Ag4 -162.2(3) . . . . ?
C151 P3 O10 Ag14 76.8(3) . . . . ?
C151 P3 C141 C142 99.3(5) . . . . ?
C151 P3 C141 C146 -85.5(5) . . . . ?
C151 C152 C153 C154 -1.0(10) . . . . ?
C152 C151 C156 C155 0.7(10) . . . . ?
C152 C153 C154 C155 1.9(10) . . . . ?
C153 C154 C155 C156 -1.6(11) . . . . ?
C154 C155 C156 C151 0.2(11) . . . . ?
C156 C151 C152 C153 -0.3(9) . . . . ?
C161 P4 O11 Ag10 176.8(3) . . . . ?
C161 P4 O11 Ag16 78.2(3) . . . . ?
C161 P4 O12 Ag12 177.9(3) . . . . ?
C161 P4 O12 Ag18 -67.8(3) . . . . ?
C161 P4 C171 C172 -84.3(6) . . . . ?
C161 P4 C171 C176 95.7(6) . . . . ?
C161 C162 C163 C164 -0.1(14) . . . . ?
C162 C161 C166 C165 -0.4(12) . . . . ?
C162 C163 C164 C165 -1.4(16) . . . . ?
C163 C164 C165 C166 2.1(16) . . . . ?
C164 C165 C166 C161 -1.2(14) . . . . ?
C166 C161 C162 C163 1.0(11) . . . . ?
C171 P4 O11 Ag10 -66.1(3) . . . . ?
C171 P4 O11 Ag16 -164.8(3) . . . . ?
C171 P4 O12 Ag12 62.9(4) . . . . ?
C171 P4 O12 Ag18 177.1(3) . . . . ?
C171 P4 C161 C162 -109.4(6) . . . . ?
C171 P4 C161 C166 73.2(6) . . . . ?
C171 C172 C173 C174 0.4(12) . . . . ?
C172 C171 C176 C175 -0.5(10) . . . . ?
C172 C173 C174 C175 -0.8(12) . . . . ?
C173 C174 C175 C176 0.5(11) . . . . ?
C174 C175 C176 C171 0.2(10) . . . . ?
C176 C171 C172 C173 0.2(10) . . . . ?
C181 P5 O13 Ag11 175.1(4) . . . . ?
C181 P5 O13 Ag19 76.6(4) . . . . ?
C181 P5 O13 Ag21 67.2(5) . . . . ?
C181 P5 O13 Ag20 164.3(5) . . . . ?
C181 P5 O14 Ag5 -68.5(3) . . . . ?
C181 P5 O14 Ag13 -169.7(3) . . . . ?
C181 P5 C191 C192 -74.6(6) . . . . ?
C181 P5 C191 C196 102.4(6) . . . . ?
C181 C182 C183 C184 0.1(10) . . . . ?
C182 C181 C186 C185 -1.8(10) . . . . ?
C182 C183 C184 C185 -0.7(10) . . . . ?
C183 C184 C185 C186 0.2(11) . . . . ?
C184 C185 C186 C181 1.1(11) . . . . ?
C186 C181 C182 C183 1.2(9) . . . . ?
C191 P5 O13 Ag11 -72.7(4) . . . . ?
C191 P5 O13 Ag19 -171.2(3) . . . . ?
C191 P5 O13 Ag21 179.4(5) . . . . ?
C191 P5 O13 Ag20 -83.6(6) . . . . ?
C191 P5 O14 Ag5 178.0(3) . . . . ?
C191 P5 O14 Ag13 76.8(3) . . . . ?
C191 P5 C181 C182 111.4(5) . . . . ?
C191 P5 C181 C186 -67.6(6) . . . . ?
C191 C192 C193 C194 0.6(12) . . . . ?
C192 C191 C196 C195 0.2(10) . . . . ?
C192 C193 C194 C195 -1.4(12) . . . . ?
C193 C194 C195 C196 1.5(11) . . . . ?
C194 C195 C196 C191 -0.9(11) . . . . ?
C196 C191 C192 C193 0.0(10) . . . . ?
C201 P6 O15 Ag16 179.5(3) . . . . ?
C201 P6 O15 Ag18 -54.8(3) . . . . ?
C201 P6 O16 Ag11 -174.8(3) . . . . ?
C201 P6 O16 Ag13 57.8(4) . . . . ?
C201 P6 O16 Ag20 175.5(5) . . . . ?
C201 P6 C211 C212 74.4(6) . . . . ?
C201 P6 C211 C216 -102.0(6) . . . . ?
C201 C202 C203 C204 -2.3(11) . . . . ?
C202 C201 C206 C205 0.3(10) . . . . ?
C202 C203 C204 C205 1.7(11) . . . . ?
C203 C204 C205 C206 -0.2(11) . . . . ?
C204 C205 C206 C201 -0.9(11) . . . . ?
C206 C201 C202 C203 1.3(10) . . . . ?
C211 P6 O15 Ag16 65.1(3) . . . . ?
C211 P6 O15 Ag18 -169.3(3) . . . . ?
C211 P6 O16 Ag11 -61.3(3) . . . . ?
C211 P6 O16 Ag13 171.3(3) . . . . ?
C211 P6 O16 Ag20 -71.0(5) . . . . ?
C211 P6 C201 C202 -91.5(6) . . . . ?
C211 P6 C201 C206 83.8(6) . . . . ?
C211 C212 C213 C214 -1.2(12) . . . . ?
C212 C211 C216 C215 -1.7(11) . . . . ?
C212 C213 C214 C215 0.8(12) . . . . ?
C213 C214 C215 C216 -0.8(12) . . . . ?
C214 C215 C216 C211 1.3(12) . . . . ?
C216 C211 C212 C213 1.7(11) . . . . ?
C221 P7 O17 Ag15 -163.0(3) . . . . ?
C221 P7 O17 Ag17 -39.7(3) . . . . ?
C221 P7 O18 Ag9 71.2(4) . . . . ?
C221 P7 C231 C232 -85.6(6) . . . . ?
C221 P7 C231 C236 91.8(6) . . . . ?
C221 C222 C223 C224 1.3(11) . . . . ?
C222 C221 C226 C225 0.2(10) . . . . ?
C222 C223 C224 C225 -1.4(12) . . . . ?
C223 C224 C225 C226 0.9(12) . . . . ?
C224 C225 C226 C221 -0.4(11) . . . . ?
C226 C221 C222 C223 -0.7(10) . . . . ?
C231 P7 O17 Ag15 83.8(3) . . . . ?
C231 P7 O17 Ag17 -152.9(3) . . . . ?
C231 P7 O18 Ag9 -173.6(3) . . . . ?
C231 P7 C221 C222 73.9(6) . . . . ?
C231 P7 C221 C226 -105.1(5) . . . . ?
C231 C232 C233 C234 -0.5(10) . . . . ?
C232 C231 C236 C235 -0.8(10) . . . . ?
C232 C233 C234 C235 -0.1(10) . . . . ?
C233 C234 C235 C236 0.2(11) . . . . ?
C234 C235 C236 C231 0.2(11) . . . . ?
C236 C231 C232 C233 0.9(10) . . . . ?
O21 S1 C1 F1 -175.4(13) . . . . ?
O21 S1 C1 F2 64.8(14) . . . . ?
O21 S1 C1 F3 -55.1(12) . . . . ?
O22 S1 C1 F1 -57.4(14) . . . . ?
O22 S1 C1 F2 -177.2(12) . . . . ?
O22 S1 C1 F3 62.9(11) . . . . ?
O23 S1 C1 F1 62.1(13) . . . . ?
O23 S1 C1 F2 -57.8(12) . . . . ?
O23 S1 C1 F3 -177.7(10) . . . . ?
O21A S1A C1A F1A 178.3(12) . . . . ?
O21A S1A C1A F2A 58.7(13) . . . . ?
O21A S1A C1A F3A -62.6(12) . . . . ?
O22A S1A C1A F1A -65.7(14) . . . . ?
O22A S1A C1A F2A 174.6(11) . . . . ?
O22A S1A C1A F3A 53.3(12) . . . . ?
O23A S1A C1A F1A 58.0(13) . . . . ?
O23A S1A C1A F2A -61.7(12) . . . . ?
O23A S1A C1A F3A 177.0(11) . . . . ?
Ag21 C62 C63 C64 17.0(9) . . . . ?
Ag21 C62 C63 C68 -162.1(6) . . . . ?
